data_1513952
loop_
_publ_author_name
'Bock, Harald'
'Subervie, Daniel'
'Mathey, Pierre'
'Pradhan, Anirban'
'Sarkar, Parantap'
'Dechambenoit, Pierre'
'Hillard, Elizabeth A.'
'Durola, Fabien'

_publ_section_title
;
 Helicenes from diarylmaleimides.
;
_journal_issue 6
_journal_name_full 'Organic letters'
_journal_page_first 1546
_journal_page_last 1549
_journal_paper_doi 10.1021/ol500154k
_journal_volume 16
_journal_year 2014
_chemical_formula_moiety 'C57 H59 N O2'
_chemical_formula_sum 'C57 H59 N O2'
_chemical_formula_weight 790.05
_chemical_name_systematic
; 
 ? 
;
_space_group_IT_number 41
_symmetry_cell_setting orthorhombic
_symmetry_space_group_name_Hall 'A 2 -2ab'
_symmetry_space_group_name_H-M 'A b a 2'
_atom_sites_solution_hydrogens geom
_atom_sites_solution_primary direct
_atom_sites_solution_secondary difmap
_audit_creation_method SHELXL-97
_cell_angle_alpha 90.00
_cell_angle_beta 90.00
_cell_angle_gamma 90.00
_cell_formula_units_Z 24
_cell_length_a 23.975(3)
_cell_length_b 82.044(12)
_cell_length_c 14.299(2)
_cell_measurement_reflns_used 9557
_cell_measurement_temperature 120(2)
_cell_measurement_theta_max 24.40
_cell_measurement_theta_min 2.40
_cell_volume 28126(7)
_computing_cell_refinement 'Bruker SAINT'
_computing_data_collection 'Bruker APEX2'
_computing_data_reduction 'Bruker SAINT'
_computing_molecular_graphics ORTEP-32
_computing_publication_material 'WINGX (Farrugia)'
_computing_structure_refinement 'SHELXL-97 (Sheldrick, 2008)'
_computing_structure_solution 'AUTOSTRUCTURE (Bruker)'
_diffrn_ambient_temperature 120(2)
_diffrn_measured_fraction_theta_full 0.991
_diffrn_measured_fraction_theta_max 0.991
_diffrn_measurement_device_type 'Bruker APEX-II CCD'
_diffrn_measurement_method 'phi and omega scans'
_diffrn_radiation_monochromator graphite
_diffrn_radiation_source 'fine-focus sealed tube'
_diffrn_radiation_type MoK\a
_diffrn_radiation_wavelength 0.71073
_diffrn_reflns_av_R_equivalents 0.0812
_diffrn_reflns_av_sigmaI/netI 0.0441
_diffrn_reflns_limit_h_max 29
_diffrn_reflns_limit_h_min -28
_diffrn_reflns_limit_k_max 98
_diffrn_reflns_limit_k_min -98
_diffrn_reflns_limit_l_max 17
_diffrn_reflns_limit_l_min -17
_diffrn_reflns_number 365574
_diffrn_reflns_theta_full 25.52
_diffrn_reflns_theta_max 25.52
_diffrn_reflns_theta_min 0.99
_exptl_absorpt_coefficient_mu 0.066
_exptl_absorpt_correction_T_max 0.9934
_exptl_absorpt_correction_T_min 0.9663
_exptl_absorpt_correction_type multi-scan
_exptl_absorpt_process_details SADABS
_exptl_crystal_colour orange
_exptl_crystal_density_diffrn 1.119
_exptl_crystal_density_meas ?
_exptl_crystal_density_method 'not measured'
_exptl_crystal_description plate
_exptl_crystal_F_000 10176
_exptl_crystal_size_max 0.52
_exptl_crystal_size_mid 0.43
_exptl_crystal_size_min 0.10
_refine_diff_density_max 0.529
_refine_diff_density_min -0.324
_refine_diff_density_rms 0.076
_refine_ls_abs_structure_details 'Flack H D (1983), Acta Cryst. A39, 876-881'
_refine_ls_extinction_method none
_refine_ls_goodness_of_fit_ref 1.036
_refine_ls_hydrogen_treatment riding
_refine_ls_matrix_type full
_refine_ls_number_parameters 1650
_refine_ls_number_reflns 25985
_refine_ls_number_restraints 1
_refine_ls_restrained_S_all 1.036
_refine_ls_R_factor_all 0.1044
_refine_ls_R_factor_gt 0.0685
_refine_ls_shift/su_max 0.013
_refine_ls_shift/su_mean 0.000
_refine_ls_structure_factor_coef Fsqd
_refine_ls_weighting_details 'calc w=1/[\s^2^(Fo^2^)+(0.1020P)^2^+36.4650P] where P=(Fo^2^+2Fc^2^)/3'
_refine_ls_weighting_scheme calc
_refine_ls_wR_factor_gt 0.1855
_refine_ls_wR_factor_ref 0.2144
_reflns_number_gt 18429
_reflns_number_total 25985
_reflns_threshold_expression >2sigma(I)
_cod_data_source_file ol500154k_si_001.cif
_cod_data_source_block shelxl
_cod_depositor_comments
;
The following automatic conversions were performed:

'_exptl_crystal_density_meas' value 'not measured' was changed to '?'
- the value is perceived as not measured.

Automatic conversion script
Id: cif_fix_values 3008 2015-01-20 13:52:24Z robertas 
;
_cod_original_sg_symbol_H-M Aba2
_cod_database_code 1513952

loop_
_symmetry_equiv_pos_as_xyz
'x, y, z'
'-x, -y, z'
'-x+1/2, y, z+1/2'
'x+1/2, -y, z+1/2'
'x, y+1/2, z+1/2'
'-x, -y+1/2, z+1/2'
'-x+1/2, y+1/2, z+1'
'x+1/2, -y+1/2, z+1'

loop_
_atom_site_label
_atom_site_type_symbol
_atom_site_fract_x
_atom_site_fract_y
_atom_site_fract_z
_atom_site_U_iso_or_equiv
_atom_site_adp_type
_atom_site_occupancy
_atom_site_symmetry_multiplicity
_atom_site_calc_flag
_atom_site_refinement_flags
_atom_site_disorder_assembly
_atom_site_disorder_group
C163 C 0.07588(17) 0.00355(6) 0.5867(3) 0.0540(11) Uani 1 1 d . . .
H163 H 0.0693 -0.0015 0.6438 0.065 Uiso 1 1 calc R . .
C152 C 0.0426(2) -0.03246(6) 0.0705(4) 0.0688(14) Uani 1 1 d . . .
C147 C 0.10306(14) 0.02681(4) 0.3245(3) 0.0398(9) Uani 1 1 d . . .
C125 C 0.18727(14) 0.01156(4) 0.1201(3) 0.0369(8) Uani 1 1 d . . .
C126 C 0.20365(15) -0.00362(4) 0.1545(3) 0.0396(9) Uani 1 1 d . . .
H126 H 0.1881 -0.0073 0.2101 0.048 Uiso 1 1 calc R . .
C124 C 0.14888(15) 0.02244(4) 0.1729(3) 0.0358(8) Uani 1 1 d . . .
C136 C 0.27054(16) 0.01287(5) -0.0990(3) 0.0509(10) Uani 1 1 d . . .
H136 H 0.2934 0.0061 -0.1341 0.061 Uiso 1 1 calc R . .
C133 C 0.24906(16) 0.00725(4) -0.0119(3) 0.0436(9) Uani 1 1 d . . .
C146 C 0.1773(3) 0.08496(7) -0.1976(5) 0.102(2) Uani 1 1 d . . .
H14A H 0.1637 0.0954 -0.2182 0.153 Uiso 1 1 calc R . .
H14B H 0.1639 0.0766 -0.2387 0.153 Uiso 1 1 calc R . .
H14C H 0.2174 0.0850 -0.1981 0.153 Uiso 1 1 calc R . .
C120 C 0.14067(18) 0.06754(5) 0.2423(3) 0.0506(10) Uani 1 1 d . . .
C135 C 0.20243(14) 0.03377(4) 0.0076(3) 0.0389(8) Uani 1 1 d . . .
C150 C 0.07890(16) -0.00817(4) 0.1638(3) 0.0426(9) Uani 1 1 d . . .
H150 H 0.0877 -0.0033 0.1070 0.051 Uiso 1 1 calc R . .
C153 C -0.0080(4) -0.02567(14) 0.0290(7) 0.235(8) Uani 1 1 d . . .
H15A H -0.0382 -0.0265 0.0728 0.353 Uiso 1 1 calc R . .
H15B H -0.0171 -0.0316 -0.0268 0.353 Uiso 1 1 calc R . .
H15C H -0.0019 -0.0144 0.0137 0.353 Uiso 1 1 calc R . .
C149 C 0.08986(14) 0.00016(4) 0.2462(3) 0.0387(8) Uani 1 1 d . . .
C121 C 0.10960(15) 0.04361(4) 0.3096(3) 0.0412(9) Uani 1 1 d . . .
C134 C 0.21241(14) 0.01744(4) 0.0383(3) 0.0388(9) Uani 1 1 d . . .
C168 C 0.0674(4) 0.04320(11) 0.6816(6) 0.173(5) Uani 1 1 d . . .
H16A H 0.0683 0.0492 0.6240 0.259 Uiso 1 1 calc R . .
H16B H 0.0791 0.0501 0.7320 0.259 Uiso 1 1 calc R . .
H16C H 0.0301 0.0394 0.6931 0.259 Uiso 1 1 calc R . .
C160 C 0.04025(19) -0.03000(5) 0.4231(4) 0.0597(12) Uani 1 1 d . . .
H160 H 0.0259 -0.0405 0.4255 0.072 Uiso 1 1 calc R . .
C158 C 0.07286(15) -0.00659(4) 0.3330(3) 0.0423(9) Uani 1 1 d . . .
C116 C 0.0937(3) 0.08850(5) 0.3498(4) 0.0802(17) Uani 1 1 d . . .
H116 H 0.0624 0.0874 0.3933 0.096 Uiso 1 1 calc R . .
C157 C 0.05203(16) -0.02278(4) 0.3341(3) 0.0477(11) Uani 1 1 d . . .
C165 C 0.10030(16) 0.02703(5) 0.4996(3) 0.0474(10) Uani 1 1 d . . .
H165 H 0.1119 0.0378 0.4985 0.057 Uiso 1 1 calc R . .
C161 C 0.04938(18) -0.02198(6) 0.5029(4) 0.0605(13) Uani 1 1 d . . .
H161 H 0.0435 -0.0273 0.5595 0.073 Uiso 1 1 calc R . .
C114 C 0.1540(4) 0.08714(11) 0.4928(6) 0.147(4) Uani 1 1 d . . .
H11A H 0.1839 0.0926 0.5243 0.220 Uiso 1 1 calc R . .
H11B H 0.1651 0.0762 0.4784 0.220 Uiso 1 1 calc R . .
H11C H 0.1217 0.0869 0.5325 0.220 Uiso 1 1 calc R . .
C164 C 0.09097(15) 0.01908(4) 0.4155(3) 0.0403(9) Uani 1 1 d . . .
C115 C 0.1404(3) 0.09594(7) 0.4044(5) 0.108(2) Uani 1 1 d . . .
H11D H 0.1735 0.0962 0.3653 0.129 Uiso 1 1 calc R . .
H11E H 0.1306 0.1071 0.4195 0.129 Uiso 1 1 calc R . .
C170 C 0.1670(3) 0.03596(12) 0.6685(5) 0.139(3) Uani 1 1 d . . .
H17A H 0.1700 0.0430 0.6152 0.208 Uiso 1 1 calc R . .
H17B H 0.1929 0.0271 0.6620 0.208 Uiso 1 1 calc R . .
H17C H 0.1754 0.0420 0.7243 0.208 Uiso 1 1 calc R . .
C154 C 0.0303(6) -0.05020(9) 0.0852(7) 0.254(8) Uani 1 1 d . . .
H15D H -0.0022 -0.0513 0.1239 0.381 Uiso 1 1 calc R . .
H15E H 0.0616 -0.0553 0.1153 0.381 Uiso 1 1 calc R . .
H15F H 0.0237 -0.0553 0.0259 0.381 Uiso 1 1 calc R . .
C166 C 0.09294(17) 0.01944(6) 0.5856(3) 0.0546(11) Uani 1 1 d . . .
C156 C 0.04344(16) -0.03081(5) 0.2501(4) 0.0523(11) Uani 1 1 d . . .
H156 H 0.0293 -0.0414 0.2518 0.063 Uiso 1 1 calc R . .
C144 C 0.0924(2) 0.08157(7) -0.1013(5) 0.098(2) Uani 1 1 d . . .
H14D H 0.0792 0.0918 -0.1245 0.148 Uiso 1 1 calc R . .
H14E H 0.0782 0.0798 -0.0394 0.148 Uiso 1 1 calc R . .
H14F H 0.0798 0.0730 -0.1417 0.148 Uiso 1 1 calc R . .
C137 C 0.25815(17) 0.02800(5) -0.1316(3) 0.0506(10) Uani 1 1 d . . .
H137 H 0.2720 0.0312 -0.1895 0.061 Uiso 1 1 calc R . .
C122 C 0.13304(16) 0.04960(4) 0.2268(3) 0.0404(9) Uani 1 1 d . . .
C141 C 0.15783(17) 0.05996(5) 0.0255(3) 0.0491(10) Uani 1 1 d . . .
H141 H 0.1350 0.0669 0.0600 0.059 Uiso 1 1 calc R . .
C139 C 0.21139(17) 0.05472(5) -0.1117(3) 0.0511(10) Uani 1 1 d . . .
H139 H 0.2264 0.0582 -0.1682 0.061 Uiso 1 1 calc R . .
C151 C 0.05479(17) -0.02390(5) 0.1634(4) 0.0501(11) Uani 1 1 d . . .
C143 C 0.1567(2) 0.08167(6) -0.0988(4) 0.0683(13) Uani 1 1 d . . .
C127 C 0.24257(16) -0.01345(4) 0.1085(3) 0.0455(10) Uani 1 1 d . . .
C140 C 0.17188(15) 0.04481(4) 0.0634(3) 0.0404(9) Uani 1 1 d . . .
C162 C 0.06795(16) -0.00534(5) 0.5039(3) 0.0486(10) Uani 1 1 d . . .
C159 C 0.07771(15) 0.00242(4) 0.4168(3) 0.0411(9) Uani 1 1 d . . .
C138 C 0.22431(15) 0.03919(5) -0.0792(3) 0.0433(9) Uani 1 1 d . . .
C142 C 0.17660(18) 0.06511(5) -0.0617(3) 0.0526(10) Uani 1 1 d . . .
O6 O 0.05653(13) 0.05844(3) 0.4296(2) 0.0596(8) Uani 1 1 d . . .
C167 C 0.1056(2) 0.02900(7) 0.6748(3) 0.0689(14) Uani 1 1 d . . .
C169 C 0.1068(4) 0.01888(10) 0.7606(5) 0.148(4) Uani 1 1 d . . .
H16D H 0.1317 0.0099 0.7516 0.222 Uiso 1 1 calc R . .
H16E H 0.0700 0.0149 0.7734 0.222 Uiso 1 1 calc R . .
H16F H 0.1194 0.0254 0.8123 0.222 Uiso 1 1 calc R . .
O5 O 0.17010(15) 0.07720(4) 0.1999(2) 0.0655(9) Uani 1 1 d . . .
C119 C 0.08863(17) 0.05796(4) 0.3641(3) 0.0486(10) Uani 1 1 d . . .
C145 C 0.1769(3) 0.09515(6) -0.0356(5) 0.103(2) Uani 1 1 d . . .
H14G H 0.1642 0.1055 -0.0591 0.155 Uiso 1 1 calc R . .
H14H H 0.2170 0.0951 -0.0338 0.155 Uiso 1 1 calc R . .
H14I H 0.1626 0.0935 0.0264 0.155 Uiso 1 1 calc R . .
C132 C 0.26340(16) -0.00796(4) 0.0236(3) 0.0498(10) Uani 1 1 d . . .
H132 H 0.2875 -0.0146 -0.0103 0.060 Uiso 1 1 calc R . .
N3 N 0.10948(16) 0.07163(4) 0.3209(3) 0.0569(10) Uani 1 1 d . . .
C117 C 0.0710(3) 0.09811(6) 0.2641(5) 0.107(3) Uani 1 1 d . . .
H11F H 0.0560 0.1084 0.2866 0.129 Uiso 1 1 calc R . .
H11G H 0.1023 0.1007 0.2237 0.129 Uiso 1 1 calc R . .
C128 C 0.26263(18) -0.02946(5) 0.1522(4) 0.0568(12) Uani 1 1 d . . .
C148 C 0.11456(15) 0.01646(4) 0.2477(3) 0.0359(8) Uani 1 1 d . . .
C123 C 0.15194(16) 0.03941(4) 0.1549(3) 0.0391(9) Uani 1 1 d . . .
C155 C 0.0885(4) -0.03109(13) 0.0052(6) 0.203(6) Uani 1 1 d . . .
H15G H 0.1214 -0.0358 0.0321 0.305 Uiso 1 1 calc R . .
H15H H 0.0953 -0.0198 -0.0084 0.305 Uiso 1 1 calc R . .
H15I H 0.0793 -0.0367 -0.0516 0.305 Uiso 1 1 calc R . .
C118 C 0.0276(3) 0.09019(9) 0.2064(5) 0.115(2) Uani 1 1 d . . .
H11H H 0.0178 0.0972 0.1553 0.173 Uiso 1 1 calc R . .
H11I H -0.0048 0.0882 0.2441 0.173 Uiso 1 1 calc R . .
H11J H 0.0416 0.0801 0.1825 0.173 Uiso 1 1 calc R . .
C24 C 0.54821(17) 0.20006(5) 0.0605(3) 0.0519(11) Uani 1 1 d . . .
H24 H 0.5357 0.2108 0.0588 0.062 Uiso 1 1 calc R . .
C26 C 0.54809(16) 0.20174(5) 0.2407(3) 0.0517(11) Uani 1 1 d . . .
C30 C 0.58085(15) 0.17710(4) 0.1475(3) 0.0406(9) Uani 1 1 d . . .
H30 H 0.5890 0.1721 0.2043 0.049 Uiso 1 1 calc R . .
C39 C 0.6551(2) 0.08664(5) 0.4115(4) 0.0655(13) Uani 1 1 d . . .
C33 C 0.63091(15) 0.11869(4) 0.0841(3) 0.0412(9) Uani 1 1 d . . .
C47 C 0.74906(15) 0.16082(4) 0.3232(3) 0.0404(8) Uani 1 1 d . . .
C32 C 0.61377(14) 0.15192(4) 0.0638(3) 0.0371(8) Uani 1 1 d . . .
C7 C 0.63952(17) 0.10067(5) 0.0697(3) 0.0535(11) Uani 1 1 d . . .
C41 C 0.6735(3) 0.07316(6) 0.3451(5) 0.108(2) Uani 1 1 d . . .
H41A H 0.7135 0.0730 0.3416 0.162 Uiso 1 1 calc R . .
H41B H 0.6584 0.0752 0.2840 0.162 Uiso 1 1 calc R . .
H41C H 0.6603 0.0629 0.3677 0.162 Uiso 1 1 calc R . .
C21 C 0.55481(15) 0.19181(5) -0.0228(3) 0.0473(10) Uani 1 1 d . . .
C44 C 0.72284(15) 0.12906(5) 0.3914(3) 0.0440(9) Uani 1 1 d . . .
C36 C 0.67018(14) 0.12348(4) 0.2493(3) 0.0376(8) Uani 1 1 d . . .
C11 C 0.59797(17) 0.14148(5) -0.1876(3) 0.0497(10) Uani 1 1 d . . .
H11 H 0.6078 0.1305 -0.1869 0.060 Uiso 1 1 calc R . .
C8 C 0.60837(14) 0.12482(4) 0.0029(3) 0.0397(8) Uani 1 1 d . . .
C23 C 0.57411(14) 0.17554(4) -0.0214(3) 0.0399(9) Uani 1 1 d . . .
C45 C 0.75754(16) 0.14007(5) 0.4437(3) 0.0483(9) Uani 1 1 d . . .
H45 H 0.7713 0.1369 0.5016 0.058 Uiso 1 1 calc R . .
C20 C 0.54407(17) 0.19904(5) -0.1110(4) 0.0575(11) Uani 1 1 d . . .
H20 H 0.5315 0.2098 -0.1131 0.069 Uiso 1 1 calc R . .
C46 C 0.77054(16) 0.15490(5) 0.4105(3) 0.0477(10) Uani 1 1 d . . .
H46 H 0.7942 0.1615 0.4451 0.057 Uiso 1 1 calc R . .
C40 C 0.5912(3) 0.08684(7) 0.4169(5) 0.106(2) Uani 1 1 d . . .
H40A H 0.5781 0.0766 0.4404 0.159 Uiso 1 1 calc R . .
H40B H 0.5760 0.0887 0.3557 0.159 Uiso 1 1 calc R . .
H40C H 0.5793 0.0954 0.4581 0.159 Uiso 1 1 calc R . .
C38 C 0.67466(17) 0.10328(4) 0.3746(3) 0.0487(10) Uani 1 1 d . . .
C53 C 0.76392(14) 0.17591(4) 0.2859(3) 0.0445(9) Uani 1 1 d . . .
H53 H 0.7884 0.1825 0.3190 0.053 Uiso 1 1 calc R . .
C18 C 0.56830(16) 0.17405(5) -0.1919(3) 0.0506(10) Uani 1 1 d . . .
C15 C 0.5557(5) 0.12836(14) -0.3784(6) 0.250(9) Uani 1 1 d . . .
H15J H 0.5619 0.1221 -0.4342 0.375 Uiso 1 1 calc R . .
H15K H 0.5217 0.1344 -0.3845 0.375 Uiso 1 1 calc R . .
H15L H 0.5530 0.1212 -0.3257 0.375 Uiso 1 1 calc R . .
C3 C 0.5925(3) 0.07979(6) -0.0349(5) 0.0882(19) Uani 1 1 d . . .
H3 H 0.5616 0.0808 -0.0793 0.106 Uiso 1 1 calc R . .
C4 C 0.6385(3) 0.07141(8) -0.0860(6) 0.124(3) Uani 1 1 d . . .
H4A H 0.6265 0.0605 -0.1030 0.149 Uiso 1 1 calc R . .
H4B H 0.6705 0.0704 -0.0450 0.149 Uiso 1 1 calc R . .
C9 C 0.60135(14) 0.14172(4) -0.0125(3) 0.0366(8) Uani 1 1 d . . .
C22 C 0.57760(14) 0.16645(5) -0.1053(3) 0.0405(8) Uani 1 1 d . . .
C37 C 0.65609(16) 0.10849(4) 0.2865(3) 0.0457(9) Uani 1 1 d . . .
H37 H 0.6334 0.1016 0.2517 0.055 Uiso 1 1 calc R . .
C42 C 0.6782(3) 0.08329(7) 0.5098(5) 0.097(2) Uani 1 1 d . . .
H42A H 0.7182 0.0833 0.5077 0.146 Uiso 1 1 calc R . .
H42B H 0.6652 0.0729 0.5312 0.146 Uiso 1 1 calc R . .
H42C H 0.6657 0.0916 0.5520 0.146 Uiso 1 1 calc R . .
C12 C 0.59114(18) 0.14931(6) -0.2744(3) 0.0564(11) Uani 1 1 d . . .
C14 C 0.6570(5) 0.13095(15) -0.3561(5) 0.231(8) Uani 1 1 d . . .
H14J H 0.6863 0.1387 -0.3468 0.347 Uiso 1 1 calc R . .
H14K H 0.6639 0.1249 -0.4124 0.347 Uiso 1 1 calc R . .
H14L H 0.6556 0.1236 -0.3038 0.347 Uiso 1 1 calc R . .
C43 C 0.70980(17) 0.11350(5) 0.4235(3) 0.0508(10) Uani 1 1 d . . .
H43 H 0.7252 0.1099 0.4795 0.061 Uiso 1 1 calc R . .
C6 C 0.58831(16) 0.11045(5) -0.0532(3) 0.0506(10) Uani 1 1 d . . .
C2 C 0.5689(4) 0.07035(6) 0.0518(6) 0.120(3) Uani 1 1 d . . .
H2A H 0.5535 0.0601 0.0303 0.144 Uiso 1 1 calc R . .
H2B H 0.5995 0.0679 0.0937 0.144 Uiso 1 1 calc R . .
C17 C 0.57495(17) 0.16521(6) -0.2750(3) 0.0577(11) Uani 1 1 d . . .
H17 H 0.5681 0.1703 -0.3319 0.069 Uiso 1 1 calc R . .
C27 C 0.4878(2) 0.19981(10) 0.2654(5) 0.124(3) Uani 1 1 d . . .
H27A H 0.4803 0.2054 0.3230 0.186 Uiso 1 1 calc R . .
H27B H 0.4793 0.1884 0.2726 0.186 Uiso 1 1 calc R . .
H27C H 0.4651 0.2043 0.2165 0.186 Uiso 1 1 calc R . .
C29 C 0.5600(4) 0.21996(6) 0.2321(5) 0.127(3) Uani 1 1 d . . .
H29A H 0.5527 0.2252 0.2909 0.191 Uiso 1 1 calc R . .
H29B H 0.5364 0.2246 0.1848 0.191 Uiso 1 1 calc R . .
H29C H 0.5983 0.2216 0.2153 0.191 Uiso 1 1 calc R . .
C5 C 0.6562(4) 0.08093(11) -0.1772(6) 0.151(4) Uani 1 1 d . . .
H5A H 0.6852 0.0750 -0.2088 0.226 Uiso 1 1 calc R . .
H5B H 0.6696 0.0916 -0.1604 0.226 Uiso 1 1 calc R . .
H5C H 0.6246 0.0820 -0.2179 0.226 Uiso 1 1 calc R . .
C13 C 0.6025(3) 0.13966(7) -0.3644(3) 0.0743(15) Uani 1 1 d . . .
C28 C 0.5826(3) 0.19519(8) 0.3205(4) 0.108(2) Uani 1 1 d . . .
H28A H 0.5745 0.2012 0.3764 0.162 Uiso 1 1 calc R . .
H28B H 0.6215 0.1963 0.3057 0.162 Uiso 1 1 calc R . .
H28C H 0.5739 0.1839 0.3303 0.162 Uiso 1 1 calc R . .
C1 C 0.5248(4) 0.07917(10) 0.1058(7) 0.137(3) Uani 1 1 d . . .
H1A H 0.5131 0.0726 0.1576 0.206 Uiso 1 1 calc R . .
H1B H 0.4935 0.0813 0.0658 0.206 Uiso 1 1 calc R . .
H1C H 0.5396 0.0893 0.1286 0.206 Uiso 1 1 calc R . .
C16 C 0.6064(4) 0.15008(10) -0.4499(4) 0.131(3) Uani 1 1 d . . .
H16G H 0.6336 0.1585 -0.4400 0.197 Uiso 1 1 calc R . .
H16H H 0.5708 0.1549 -0.4623 0.197 Uiso 1 1 calc R . .
H16I H 0.6174 0.1435 -0.5023 0.197 Uiso 1 1 calc R . .
C51 C 0.70423(15) 0.17154(4) 0.1550(3) 0.0393(9) Uani 1 1 d . . .
H51 H 0.6897 0.1752 0.0984 0.047 Uiso 1 1 calc R . .
C48 C 0.71186(13) 0.15057(4) 0.2730(2) 0.0347(8) Uani 1 1 d . . .
C49 C 0.70128(14) 0.13439(4) 0.3052(3) 0.0374(8) Uani 1 1 d . . .
C34 C 0.65095(15) 0.12902(4) 0.1572(3) 0.0377(8) Uani 1 1 d . . .
C50 C 0.68626(14) 0.15657(4) 0.1908(3) 0.0357(8) Uani 1 1 d . . .
C31 C 0.59033(14) 0.16846(4) 0.0647(3) 0.0375(8) Uani 1 1 d . . .
C19 C 0.55142(18) 0.19092(6) -0.1919(3) 0.0578(11) Uani 1 1 d . . .
H19 H 0.5455 0.1963 -0.2485 0.069 Uiso 1 1 calc R . .
O2 O 0.66875(14) 0.09132(3) 0.1131(3) 0.0693(9) Uani 1 1 d . . .
N1 N 0.60886(15) 0.09665(4) -0.0087(3) 0.0593(10) Uani 1 1 d . . .
O1 O 0.55727(13) 0.10998(3) -0.1195(2) 0.0631(8) Uani 1 1 d . . .
C25 C 0.55950(16) 0.19299(5) 0.1476(3) 0.0449(10) Uani 1 1 d . . .
C35 C 0.64800(15) 0.14583(4) 0.1383(3) 0.0356(9) Uani 1 1 d . . .
C52 C 0.74336(15) 0.18125(4) 0.2017(3) 0.0412(9) Uani 1 1 d . A .
C10 C 0.59073(14) 0.14943(4) -0.1037(3) 0.0426(9) Uani 1 1 d . . .
C71 C 0.40729(18) 0.18545(6) -0.2510(3) 0.0565(11) Uani 1 1 d . . .
C60 C 0.3922(3) 0.25528(6) -0.0272(6) 0.119(3) Uani 1 1 d . . .
H60 H 0.4221 0.2549 -0.0737 0.143 Uiso 1 1 calc R . .
C78 C 0.42350(13) 0.16918(4) -0.0789(3) 0.0396(8) Uani 1 1 d . . .
C171 C 0.27802(16) 0.20682(5) 0.4165(3) 0.0478(9) Uani 1 1 d . . .
C77 C 0.43255(16) 0.16116(5) -0.1652(3) 0.0481(10) Uani 1 1 d . . .
C89 C 0.4861(3) 0.11906(7) 0.2593(5) 0.117(2) Uani 1 1 d . . .
H89A H 0.5182 0.1192 0.2194 0.175 Uiso 1 1 calc R . .
H89B H 0.4578 0.1122 0.2322 0.175 Uiso 1 1 calc R . .
H89C H 0.4963 0.1149 0.3196 0.175 Uiso 1 1 calc R . .
C93 C 0.32993(15) 0.21239(4) 0.2727(3) 0.0432(9) Uani 1 1 d . . .
C106 C 0.23756(14) 0.15975(4) 0.3143(3) 0.0465(10) Uani 1 1 d . . .
H106 H 0.2134 0.1531 0.3482 0.056 Uiso 1 1 calc R . .
C68 C 0.38622(14) 0.18391(4) 0.0901(3) 0.0382(8) Uani 1 1 d . . .
C59 C 0.3395(4) 0.26044(10) -0.0778(8) 0.164(6) Uani 1 1 d . . .
H59A H 0.3084 0.2601 -0.0345 0.196 Uiso 1 1 calc R . .
H59B H 0.3437 0.2716 -0.0992 0.196 Uiso 1 1 calc R . .
C91 C 0.34871(15) 0.20684(4) 0.1806(3) 0.0413(10) Uani 1 1 d . . .
C83 C 0.45990(16) 0.13685(5) 0.0932(4) 0.0525(11) Uani 1 1 d . . .
H83 H 0.4750 0.1264 0.0935 0.063 Uiso 1 1 calc R . .
C76 C 0.42420(17) 0.16960(6) -0.2481(3) 0.0565(11) Uani 1 1 d . . .
H76 H 0.4304 0.1642 -0.3043 0.068 Uiso 1 1 calc R . .
C92 C 0.35217(15) 0.18978(4) 0.1635(3) 0.0390(9) Uani 1 1 d . . .
C66 C 0.38982(14) 0.21087(4) 0.0257(3) 0.0436(9) Uani 1 1 d . . .
C81 C 0.45967(16) 0.13691(5) -0.0809(4) 0.0548(11) Uani 1 1 d . . .
H81 H 0.4728 0.1262 -0.0819 0.066 Uiso 1 1 calc R . .
C94 C 0.34553(16) 0.22729(4) 0.3104(3) 0.0503(10) Uani 1 1 d . . .
H94 H 0.3681 0.2342 0.2753 0.060 Uiso 1 1 calc R . .
C104 C 0.22987(16) 0.18098(5) 0.4360(3) 0.0514(10) Uani 1 1 d . . .
H104 H 0.2060 0.1744 0.4705 0.062 Uiso 1 1 calc R . .
C65 C 0.36674(15) 0.21692(4) 0.1069(3) 0.0444(9) Uani 1 1 d . . .
C67 C 0.39806(14) 0.19392(4) 0.0106(3) 0.0387(8) Uani 1 1 d . . .
C58 C 0.3271(4) 0.24986(14) -0.1589(8) 0.174(5) Uani 1 1 d . . .
H58A H 0.2938 0.2536 -0.1893 0.262 Uiso 1 1 calc R . .
H58B H 0.3217 0.2389 -0.1379 0.262 Uiso 1 1 calc R . .
H58C H 0.3576 0.2502 -0.2022 0.262 Uiso 1 1 calc R . .
C90 C 0.4144(3) 0.13583(10) 0.3332(5) 0.131(3) Uani 1 1 d . . .
H90A H 0.4248 0.1309 0.3915 0.197 Uiso 1 1 calc R . .
H90B H 0.3853 0.1295 0.3044 0.197 Uiso 1 1 calc R . .
H90C H 0.4012 0.1467 0.3443 0.197 Uiso 1 1 calc R . .
C100 C 0.29327(17) 0.22236(5) 0.4490(3) 0.0541(10) Uani 1 1 d . . .
H100 H 0.2791 0.2260 0.5058 0.065 Uiso 1 1 calc R . .
C103 C 0.24302(16) 0.19596(5) 0.4690(3) 0.0517(10) Uani 1 1 d . . .
H103 H 0.2291 0.1993 0.5267 0.062 Uiso 1 1 calc R . .
C97 C 0.4159(2) 0.24759(6) 0.4390(5) 0.099(2) Uani 1 1 d . . .
H97A H 0.4273 0.2388 0.4787 0.149 Uiso 1 1 calc R . .
H97B H 0.4308 0.2576 0.4627 0.149 Uiso 1 1 calc R . .
H97C H 0.4296 0.2458 0.3768 0.149 Uiso 1 1 calc R . .
C99 C 0.3343(3) 0.26273(6) 0.3741(5) 0.0899(18) Uani 1 1 d . . .
H99A H 0.3495 0.2727 0.3979 0.135 Uiso 1 1 calc R . .
H99B H 0.2943 0.2634 0.3733 0.135 Uiso 1 1 calc R . .
H99C H 0.3477 0.2609 0.3118 0.135 Uiso 1 1 calc R . .
C64 C 0.40857(17) 0.22513(5) -0.0325(4) 0.0564(11) Uani 1 1 d . . .
C75 C 0.3315(3) 0.20077(12) -0.3316(5) 0.148(4) Uani 1 1 d . . .
H75A H 0.3276 0.2075 -0.2772 0.221 Uiso 1 1 calc R . .
H75B H 0.3073 0.1915 -0.3262 0.221 Uiso 1 1 calc R . .
H75C H 0.3217 0.2069 -0.3863 0.221 Uiso 1 1 calc R . .
C98 C 0.3301(3) 0.25175(7) 0.5373(4) 0.096(2) Uani 1 1 d . . .
H98A H 0.3402 0.2428 0.5773 0.144 Uiso 1 1 calc R . .
H98B H 0.2902 0.2528 0.5356 0.144 Uiso 1 1 calc R . .
H98C H 0.3461 0.2616 0.5611 0.144 Uiso 1 1 calc R . .
C72 C 0.3930(2) 0.19490(8) -0.3397(4) 0.0747(16) Uani 1 1 d . . .
C113 C 0.2820(3) 0.13060(8) 0.1251(7) 0.160(4) Uani 1 1 d . . .
H11K H 0.2903 0.1379 0.0747 0.240 Uiso 1 1 calc R . .
H11L H 0.2678 0.1205 0.1003 0.240 Uiso 1 1 calc R . .
H11M H 0.3153 0.1285 0.1604 0.240 Uiso 1 1 calc R . .
C73 C 0.4293(4) 0.20917(13) -0.3479(6) 0.183(5) Uani 1 1 d . . .
H73A H 0.4279 0.2153 -0.2909 0.274 Uiso 1 1 calc R . .
H73B H 0.4170 0.2159 -0.3989 0.274 Uiso 1 1 calc R . .
H73C H 0.4669 0.2057 -0.3591 0.274 Uiso 1 1 calc R . .
C88 C 0.5100(3) 0.14581(8) 0.3150(5) 0.120(3) Uani 1 1 d . . .
H88A H 0.5414 0.1461 0.2735 0.179 Uiso 1 1 calc R . .
H88B H 0.5206 0.1406 0.3725 0.179 Uiso 1 1 calc R . .
H88C H 0.4976 0.1567 0.3278 0.179 Uiso 1 1 calc R . .
C112 C 0.1886(4) 0.14061(9) 0.1350(10) 0.241(8) Uani 1 1 d . . .
H11N H 0.1610 0.1453 0.1756 0.362 Uiso 1 1 calc R . .
H11O H 0.1752 0.1304 0.1114 0.362 Uiso 1 1 calc R . .
H11P H 0.1956 0.1479 0.0837 0.362 Uiso 1 1 calc R . .
C62 C 0.4591(4) 0.26110(12) 0.1112(10) 0.210(7) Uani 1 1 d . . .
H62A H 0.4673 0.2690 0.1588 0.314 Uiso 1 1 calc R . .
H62B H 0.4915 0.2594 0.0729 0.314 Uiso 1 1 calc R . .
H62C H 0.4486 0.2510 0.1400 0.314 Uiso 1 1 calc R . .
C74 C 0.3941(5) 0.18452(11) -0.4254(5) 0.182(5) Uani 1 1 d . . .
H74A H 0.3709 0.1751 -0.4160 0.273 Uiso 1 1 calc R . .
H74B H 0.4317 0.1811 -0.4375 0.273 Uiso 1 1 calc R . .
H74C H 0.3805 0.1907 -0.4777 0.273 Uiso 1 1 calc R . .
C111 C 0.2269(6) 0.12575(8) 0.2614(7) 0.212(7) Uani 1 1 d . . .
H11Q H 0.2000 0.1302 0.3041 0.318 Uiso 1 1 calc R . .
H11R H 0.2604 0.1231 0.2948 0.318 Uiso 1 1 calc R . .
H11S H 0.2119 0.1161 0.2333 0.318 Uiso 1 1 calc R . .
C61 C 0.4109(5) 0.26730(7) 0.0502(8) 0.168(6) Uani 1 1 d . . .
H61A H 0.4221 0.2775 0.0211 0.201 Uiso 1 1 calc R . .
H61B H 0.3792 0.2696 0.0903 0.201 Uiso 1 1 calc R . .
C70 C 0.40037(16) 0.19361(5) -0.1645(3) 0.0518(10) Uani 1 1 d . . .
H70 H 0.3894 0.2045 -0.1651 0.062 Uiso 1 1 calc R . .
C95 C 0.32850(17) 0.23235(5) 0.3994(3) 0.0530(11) Uani 1 1 d . . .
C107 C 0.31460(14) 0.17907(4) 0.2169(3) 0.0387(8) Uani 1 1 d . . .
C96 C 0.3523(2) 0.24854(5) 0.4372(4) 0.0662(13) Uani 1 1 d . . .
C63 C 0.35659(17) 0.23483(5) 0.0913(4) 0.0554(11) Uani 1 1 d . . .
C87 C 0.46351(17) 0.13638(5) 0.2702(4) 0.0570(12) Uani 1 1 d . . .
C79 C 0.42848(13) 0.16051(4) 0.0066(3) 0.0359(8) Uani 1 1 d . . .
C101 C 0.29926(14) 0.20139(4) 0.3298(3) 0.0427(9) Uani 1 1 d . . .
C102 C 0.28850(14) 0.18522(4) 0.2993(3) 0.0381(8) Uani 1 1 d . . .
C80 C 0.45096(17) 0.14463(5) -0.1629(3) 0.0561(11) Uani 1 1 d . . .
H80 H 0.4570 0.1391 -0.2188 0.067 Uiso 1 1 calc R . .
C85 C 0.42345(15) 0.15955(4) 0.1753(3) 0.0426(9) Uani 1 1 d . . .
H85 H 0.4141 0.1645 0.2316 0.051 Uiso 1 1 calc R . .
O4 O 0.32674(13) 0.24404(3) 0.1338(3) 0.0668(9) Uani 1 1 d . . .
N2 N 0.38561(15) 0.23874(4) 0.0106(3) 0.0671(11) Uani 1 1 d . . .
O3 O 0.43931(13) 0.22572(3) -0.0985(3) 0.0693(10) Uani 1 1 d . . .
C86 C 0.44870(16) 0.14423(5) 0.1768(3) 0.0483(11) Uani 1 1 d . . .
C69 C 0.40928(14) 0.18604(4) -0.0785(3) 0.0419(9) Uani 1 1 d . . .
C108 C 0.29749(15) 0.16386(4) 0.1830(3) 0.0408(9) Uani 1 1 d . . .
H108 H 0.3126 0.1601 0.1271 0.049 Uiso 1 1 calc R . .
C109 C 0.25859(14) 0.15403(4) 0.2295(3) 0.0442(9) Uani 1 1 d . . .
C105 C 0.25157(15) 0.17510(4) 0.3503(3) 0.0446(9) Uani 1 1 d . . .
C110 C 0.23972(18) 0.13801(5) 0.1866(4) 0.0547(12) Uani 1 1 d . . .
C84 C 0.41178(13) 0.16763(4) 0.0917(3) 0.0380(8) Uani 1 1 d . . .
C82 C 0.44950(15) 0.14445(4) 0.0065(3) 0.0448(9) Uani 1 1 d . . .
C54 C 0.76339(18) 0.19718(5) 0.1553(4) 0.0534(11) Uani 1 1 d . . .
C129 C 0.2229(3) -0.03578(8) 0.2249(7) 0.165(5) Uani 1 1 d . . .
H12A H 0.1858 -0.0361 0.1994 0.248 Uiso 1 1 calc R . .
H12B H 0.2235 -0.0287 0.2784 0.248 Uiso 1 1 calc R . .
H12C H 0.2339 -0.0466 0.2433 0.248 Uiso 1 1 calc R . .
C131 C 0.3186(3) -0.02694(9) 0.1958(8) 0.178(5) Uani 1 1 d . . .
H13A H 0.3168 -0.0180 0.2387 0.268 Uiso 1 1 calc R . .
H13B H 0.3455 -0.0246 0.1479 0.268 Uiso 1 1 calc R . .
H13C H 0.3294 -0.0366 0.2289 0.268 Uiso 1 1 calc R . .
C130 C 0.2673(5) -0.04248(7) 0.0777(7) 0.191(6) Uani 1 1 d . . .
H13D H 0.2313 -0.0444 0.0508 0.286 Uiso 1 1 calc R . .
H13E H 0.2811 -0.0524 0.1052 0.286 Uiso 1 1 calc R . .
H13F H 0.2926 -0.0389 0.0298 0.286 Uiso 1 1 calc R . .
C55A C 0.7229(7) 0.2049(3) 0.092(3) 0.23(2) Uani 0.50 1 d P A 1
H55A H 0.7089 0.1970 0.0490 0.345 Uiso 0.50 1 calc PR A 1
H55B H 0.7409 0.2136 0.0585 0.345 Uiso 0.50 1 calc PR A 1
H55C H 0.6926 0.2093 0.1282 0.345 Uiso 0.50 1 calc PR A 1
C57A C 0.7886(12) 0.2085(2) 0.2212(13) 0.149(10) Uani 0.50 1 d P A 1
H57A H 0.8003 0.2181 0.1888 0.223 Uiso 0.50 1 calc PR A 1
H57B H 0.8203 0.2034 0.2501 0.223 Uiso 0.50 1 calc PR A 1
H57C H 0.7618 0.2113 0.2684 0.223 Uiso 0.50 1 calc PR A 1
C56A C 0.8091(10) 0.19257(19) 0.0866(14) 0.128(9) Uani 0.50 1 d P A 1
H56A H 0.7946 0.1850 0.0416 0.191 Uiso 0.50 1 calc PR A 1
H56B H 0.8395 0.1876 0.1198 0.191 Uiso 0.50 1 calc PR A 1
H56C H 0.8221 0.2022 0.0550 0.191 Uiso 0.50 1 calc PR A 1
C55B C 0.7358(11) 0.2009(2) 0.0673(11) 0.144(13) Uani 0.50 1 d P A 2
H55D H 0.6961 0.2002 0.0754 0.216 Uiso 0.50 1 calc PR A 2
H55E H 0.7474 0.1933 0.0204 0.216 Uiso 0.50 1 calc PR A 2
H55F H 0.7456 0.2118 0.0480 0.216 Uiso 0.50 1 calc PR A 2
C57B C 0.7405(11) 0.21135(13) 0.2195(14) 0.127(8) Uani 0.50 1 d P A 2
H57D H 0.7004 0.2111 0.2199 0.190 Uiso 0.50 1 calc PR A 2
H57E H 0.7529 0.2217 0.1957 0.190 Uiso 0.50 1 calc PR A 2
H57F H 0.7541 0.2099 0.2821 0.190 Uiso 0.50 1 calc PR A 2
C56B C 0.8254(6) 0.1977(2) 0.157(2) 0.138(9) Uani 0.50 1 d P A 2
H56D H 0.8380 0.2076 0.1281 0.206 Uiso 0.50 1 calc PR A 2
H56E H 0.8399 0.1885 0.1232 0.206 Uiso 0.50 1 calc PR A 2
H56F H 0.8381 0.1973 0.2205 0.206 Uiso 0.50 1 calc PR A 2

loop_
_atom_site_aniso_label
_atom_site_aniso_U_11
_atom_site_aniso_U_22
_atom_site_aniso_U_33
_atom_site_aniso_U_23
_atom_site_aniso_U_13
_atom_site_aniso_U_12
C163 0.048(2) 0.070(3) 0.044(3) 0.020(2) 0.0034(19) 0.010(2)
C152 0.058(3) 0.052(3) 0.096(4) -0.033(3) 0.010(3) -0.004(2)
C147 0.0336(18) 0.035(2) 0.050(3) -0.0016(18) 0.0016(16) 0.0006(14)
C125 0.0369(18) 0.0341(19) 0.040(2) -0.0047(16) -0.0001(16) 0.0029(14)
C126 0.0383(19) 0.0324(19) 0.048(2) -0.0010(17) 0.0027(17) 0.0030(15)
C124 0.0373(19) 0.0290(18) 0.041(2) -0.0042(16) -0.0050(16) 0.0026(14)
C136 0.043(2) 0.057(3) 0.052(3) -0.015(2) 0.006(2) 0.0059(18)
C133 0.0359(17) 0.045(2) 0.050(3) -0.0088(18) 0.0011(17) 0.0007(17)
C146 0.149(6) 0.065(3) 0.093(5) 0.040(3) 0.018(4) 0.022(4)
C120 0.063(2) 0.037(2) 0.052(3) 0.000(2) 0.013(2) -0.0045(19)
C135 0.0381(18) 0.0396(19) 0.039(2) 0.0033(17) -0.0027(17) -0.0038(15)
C150 0.043(2) 0.0305(19) 0.055(3) -0.0090(18) 0.0012(18) 0.0058(15)
C153 0.147(7) 0.356(15) 0.203(10) -0.217(11) -0.113(7) 0.141(9)
C149 0.0328(17) 0.0322(19) 0.051(2) -0.0007(18) 0.0002(17) 0.0038(14)
C121 0.046(2) 0.0314(19) 0.046(2) -0.0055(18) -0.0016(18) 0.0021(15)
C134 0.0375(18) 0.039(2) 0.040(2) -0.0030(17) -0.0042(16) 0.0010(15)
C168 0.224(11) 0.178(9) 0.116(7) -0.086(6) -0.058(7) 0.105(8)
C160 0.054(2) 0.040(2) 0.085(4) 0.018(3) -0.005(2) -0.0002(18)
C158 0.0351(18) 0.0322(19) 0.059(3) 0.0038(18) -0.0023(18) 0.0050(14)
C116 0.141(5) 0.028(2) 0.072(4) -0.015(2) 0.039(3) -0.009(3)
C157 0.040(2) 0.0271(19) 0.076(3) 0.004(2) 0.005(2) 0.0033(15)
C165 0.047(2) 0.049(2) 0.046(3) -0.002(2) 0.0020(19) 0.0035(17)
C161 0.048(2) 0.052(3) 0.081(4) 0.033(3) 0.002(2) 0.0071(19)
C114 0.188(9) 0.159(8) 0.093(6) -0.034(6) 0.009(6) -0.094(7)
C164 0.044(2) 0.0380(19) 0.039(2) -0.0003(18) 0.0039(17) 0.0042(15)
C115 0.141(6) 0.071(4) 0.112(6) -0.036(4) 0.048(5) -0.047(4)
C170 0.112(6) 0.229(10) 0.077(5) -0.035(5) -0.013(4) -0.037(6)
C154 0.56(2) 0.063(5) 0.137(8) -0.049(5) -0.001(12) -0.081(9)
C166 0.047(2) 0.069(3) 0.048(3) 0.002(2) 0.002(2) 0.014(2)
C156 0.039(2) 0.031(2) 0.087(4) -0.001(2) 0.001(2) 0.0006(16)
C144 0.094(4) 0.094(4) 0.107(5) 0.040(4) -0.004(4) 0.031(3)
C137 0.051(2) 0.063(3) 0.038(2) 0.001(2) 0.0056(18) -0.001(2)
C122 0.046(2) 0.0332(19) 0.042(2) -0.0017(17) 0.0039(17) 0.0051(16)
C141 0.059(2) 0.040(2) 0.048(3) 0.0032(19) 0.000(2) 0.0058(18)
C139 0.059(2) 0.049(2) 0.045(2) 0.0080(19) 0.002(2) -0.0069(19)
C151 0.038(2) 0.035(2) 0.078(3) -0.015(2) 0.005(2) 0.0079(16)
C143 0.090(4) 0.051(3) 0.063(3) 0.019(2) 0.000(3) 0.003(2)
C127 0.0392(19) 0.0331(18) 0.064(3) -0.0008(19) 0.001(2) 0.0038(16)
C140 0.0422(19) 0.0349(19) 0.044(2) 0.0020(17) -0.0026(17) -0.0002(16)
C162 0.042(2) 0.050(2) 0.054(3) 0.013(2) 0.0003(19) 0.0081(17)
C159 0.0354(18) 0.040(2) 0.048(2) 0.0055(19) 0.0028(17) 0.0070(15)
C138 0.044(2) 0.048(2) 0.039(2) -0.0021(18) -0.0073(18) -0.0045(16)
C142 0.064(3) 0.044(2) 0.050(3) 0.007(2) -0.008(2) -0.0014(19)
O6 0.0710(19) 0.0424(15) 0.065(2) -0.0101(15) 0.0248(17) -0.0045(13)
C167 0.067(3) 0.099(4) 0.041(3) -0.004(3) -0.003(2) 0.013(3)
C169 0.255(11) 0.135(7) 0.054(4) 0.004(4) -0.011(5) -0.022(7)
O5 0.087(2) 0.0433(17) 0.066(2) -0.0063(15) 0.0208(18) -0.0131(15)
C119 0.058(2) 0.030(2) 0.058(3) -0.0040(19) 0.009(2) -0.0052(17)
C145 0.169(6) 0.044(3) 0.096(5) 0.001(3) 0.000(4) 0.001(3)
C132 0.047(2) 0.038(2) 0.065(3) -0.010(2) 0.006(2) 0.0078(16)
N3 0.079(2) 0.0286(17) 0.063(3) -0.0095(16) 0.024(2) -0.0054(16)
C117 0.179(7) 0.037(3) 0.106(5) -0.004(3) 0.054(5) 0.033(3)
C128 0.050(3) 0.036(2) 0.085(3) 0.009(2) 0.013(2) 0.0104(17)
C148 0.0409(19) 0.0306(18) 0.036(2) 0.0024(16) -0.0004(16) 0.0048(14)
C123 0.041(2) 0.034(2) 0.042(2) -0.0029(17) 0.0005(17) 0.0019(15)
C155 0.155(7) 0.318(13) 0.137(7) -0.160(9) 0.078(6) -0.140(8)
C118 0.144(6) 0.101(5) 0.101(5) -0.016(4) -0.003(5) 0.055(5)
C24 0.048(2) 0.033(2) 0.075(3) -0.003(2) -0.009(2) 0.0024(16)
C26 0.047(2) 0.040(2) 0.068(3) -0.022(2) -0.008(2) 0.0016(17)
C30 0.0385(19) 0.0341(19) 0.049(2) -0.0074(17) -0.0062(17) -0.0032(15)
C39 0.089(3) 0.036(2) 0.071(3) 0.010(2) 0.003(3) -0.006(2)
C33 0.0437(19) 0.0344(19) 0.046(2) -0.0112(17) -0.0016(17) -0.0077(15)
C47 0.0363(17) 0.0402(19) 0.045(2) -0.0106(17) -0.0052(16) -0.0003(15)
C32 0.0368(17) 0.0326(18) 0.042(2) -0.0063(16) 0.0023(16) -0.0066(14)
C7 0.055(2) 0.041(2) 0.064(3) -0.015(2) -0.013(2) 0.0001(18)
C41 0.162(6) 0.039(3) 0.122(5) 0.006(3) 0.023(5) -0.005(3)
C21 0.0332(18) 0.047(2) 0.062(3) 0.003(2) -0.0050(18) 0.0003(16)
C44 0.047(2) 0.043(2) 0.042(2) -0.0035(18) -0.0025(18) -0.0001(16)
C36 0.0413(18) 0.0303(17) 0.041(2) -0.0038(16) 0.0005(16) -0.0008(14)
C11 0.058(2) 0.056(2) 0.035(2) -0.0081(19) -0.0016(19) -0.0009(19)
C8 0.0417(18) 0.0325(18) 0.045(2) -0.0103(16) -0.0034(17) -0.0024(14)
C23 0.0313(17) 0.039(2) 0.050(2) -0.0025(17) -0.0077(16) -0.0048(14)
C45 0.047(2) 0.054(2) 0.044(2) -0.0033(19) -0.0076(18) 0.0022(18)
C20 0.050(2) 0.047(2) 0.075(3) 0.007(2) -0.013(2) 0.0092(18)
C46 0.045(2) 0.051(2) 0.048(2) -0.0148(19) -0.0047(18) -0.0057(17)
C40 0.100(4) 0.080(4) 0.138(6) 0.036(4) 0.010(4) -0.023(3)
C38 0.057(2) 0.0347(19) 0.055(3) 0.0036(18) 0.006(2) 0.0014(17)
C53 0.0372(18) 0.042(2) 0.055(3) -0.0157(18) -0.0033(17) -0.0069(15)
C18 0.0388(19) 0.060(3) 0.053(3) 0.002(2) -0.0118(18) -0.0015(17)
C15 0.301(14) 0.318(14) 0.132(8) -0.164(9) 0.130(9) -0.234(13)
C3 0.119(4) 0.040(3) 0.105(5) -0.024(3) -0.051(4) 0.009(3)
C4 0.140(6) 0.081(4) 0.153(8) -0.068(5) -0.053(6) 0.042(4)
C9 0.0380(18) 0.0312(18) 0.041(2) -0.0080(16) -0.0010(15) -0.0004(14)
C22 0.0308(17) 0.050(2) 0.040(2) 0.0016(18) -0.0058(15) -0.0038(15)
C37 0.052(2) 0.0329(19) 0.052(3) -0.0008(18) 0.0043(19) -0.0016(16)
C42 0.138(5) 0.058(3) 0.097(5) 0.038(3) -0.008(4) -0.008(3)
C12 0.054(2) 0.074(3) 0.041(3) -0.009(2) 0.000(2) -0.004(2)
C14 0.336(17) 0.302(14) 0.056(5) -0.040(6) -0.002(6) 0.229(14)
C43 0.056(2) 0.046(2) 0.050(2) 0.0094(19) -0.0009(19) 0.0039(18)
C6 0.050(2) 0.040(2) 0.062(3) -0.015(2) -0.011(2) 0.0044(17)
C2 0.194(8) 0.038(3) 0.128(6) -0.006(4) -0.068(6) -0.036(4)
C17 0.053(2) 0.082(3) 0.038(2) 0.006(2) -0.0078(19) -0.004(2)
C27 0.069(3) 0.185(7) 0.118(5) -0.090(5) 0.018(4) -0.022(4)
C29 0.234(9) 0.049(3) 0.100(5) -0.028(3) 0.013(5) -0.009(4)
C5 0.161(8) 0.176(8) 0.116(7) -0.039(7) 0.021(6) 0.086(7)
C13 0.096(4) 0.088(4) 0.039(3) -0.010(3) 0.011(3) -0.003(3)
C28 0.134(5) 0.101(4) 0.088(5) -0.051(4) -0.037(4) 0.048(4)
C1 0.155(7) 0.116(6) 0.141(7) 0.001(6) -0.037(6) -0.056(5)
C16 0.206(9) 0.141(6) 0.046(4) -0.010(4) 0.024(4) -0.016(6)
C51 0.0385(19) 0.0325(19) 0.047(2) -0.0059(16) 0.0038(17) -0.0008(15)
C48 0.0338(16) 0.0328(18) 0.037(2) -0.0085(15) 0.0044(15) -0.0030(13)
C49 0.0372(18) 0.0377(19) 0.037(2) -0.0054(16) 0.0037(16) -0.0022(14)
C34 0.0390(19) 0.0314(19) 0.043(2) -0.0036(16) 0.0021(16) -0.0065(15)
C50 0.0324(17) 0.0328(18) 0.042(2) -0.0103(16) -0.0025(15) -0.0037(13)
C31 0.0338(17) 0.0316(18) 0.047(2) -0.0084(16) -0.0018(16) -0.0058(14)
C19 0.055(2) 0.068(3) 0.051(3) 0.016(2) -0.010(2) 0.006(2)
O2 0.085(2) 0.0418(16) 0.081(2) -0.0165(16) -0.0335(19) 0.0158(15)
N1 0.072(2) 0.0340(17) 0.072(3) -0.0198(17) -0.023(2) 0.0055(16)
O1 0.0690(18) 0.0462(16) 0.074(2) -0.0200(15) -0.0268(17) 0.0046(13)
C25 0.038(2) 0.036(2) 0.061(3) -0.0103(19) -0.0009(18) -0.0017(16)
C35 0.0360(18) 0.0320(18) 0.039(2) -0.0091(16) 0.0049(15) -0.0059(14)
C52 0.0355(18) 0.0325(18) 0.056(3) -0.0051(17) 0.0035(18) -0.0036(15)
C10 0.0317(17) 0.046(2) 0.050(2) -0.0084(18) -0.0066(16) -0.0034(15)
C71 0.055(2) 0.067(3) 0.048(3) 0.013(2) -0.003(2) -0.017(2)
C60 0.132(5) 0.035(3) 0.191(7) 0.047(4) 0.113(5) 0.018(3)
C78 0.0267(16) 0.0412(19) 0.051(2) 0.0022(18) 0.0002(15) -0.0062(14)
C171 0.045(2) 0.050(2) 0.049(2) -0.0040(19) -0.0068(18) 0.0064(16)
C77 0.0411(19) 0.046(2) 0.057(3) -0.003(2) 0.0036(18) -0.0115(16)
C89 0.144(6) 0.087(4) 0.120(5) 0.037(4) -0.002(5) 0.042(4)
C93 0.043(2) 0.0316(18) 0.055(3) 0.0043(17) -0.0045(18) 0.0045(15)
C106 0.0361(19) 0.040(2) 0.063(3) 0.0142(19) 0.0060(18) -0.0003(15)
C68 0.0383(18) 0.0277(17) 0.049(2) 0.0055(16) -0.0046(16) -0.0046(14)
C59 0.186(9) 0.107(6) 0.198(11) 0.102(7) 0.122(9) 0.087(6)
C91 0.0331(18) 0.0317(19) 0.059(3) 0.0101(18) -0.0065(17) -0.0028(14)
C83 0.044(2) 0.030(2) 0.084(3) 0.009(2) 0.001(2) 0.0021(16)
C76 0.054(2) 0.067(3) 0.048(3) -0.004(2) 0.002(2) -0.018(2)
C92 0.0346(18) 0.037(2) 0.046(2) 0.0046(17) -0.0041(16) -0.0002(15)
C66 0.0365(18) 0.0290(18) 0.065(3) 0.0138(18) 0.0034(18) 0.0005(14)
C81 0.044(2) 0.042(2) 0.079(3) -0.007(2) -0.001(2) 0.0001(17)
C94 0.049(2) 0.036(2) 0.065(3) 0.006(2) -0.006(2) 0.0019(16)
C104 0.048(2) 0.053(2) 0.053(3) 0.007(2) 0.0051(19) 0.0055(18)
C65 0.0401(19) 0.0264(17) 0.067(3) 0.0095(18) 0.0033(19) -0.0025(14)
C67 0.0342(17) 0.0292(18) 0.053(2) 0.0103(17) -0.0011(16) -0.0020(13)
C58 0.113(6) 0.215(11) 0.196(11) 0.131(9) 0.054(7) 0.071(7)
C90 0.100(5) 0.185(7) 0.108(5) 0.087(5) 0.039(4) 0.061(5)
C100 0.056(2) 0.055(2) 0.052(3) -0.005(2) -0.014(2) 0.0123(19)
C103 0.044(2) 0.061(3) 0.050(3) 0.004(2) 0.0027(19) 0.0074(19)
C97 0.085(4) 0.061(3) 0.152(6) -0.016(4) -0.055(4) -0.005(3)
C99 0.113(4) 0.048(3) 0.109(5) -0.008(3) -0.034(4) -0.002(3)
C64 0.050(2) 0.039(2) 0.081(3) 0.018(2) 0.015(2) 0.0028(17)
C75 0.088(5) 0.254(11) 0.100(5) 0.075(6) -0.030(4) 0.000(6)
C98 0.137(5) 0.066(3) 0.084(4) -0.024(3) -0.036(4) 0.009(3)
C72 0.063(3) 0.104(4) 0.057(3) 0.029(3) -0.014(2) -0.024(3)
C113 0.119(6) 0.084(4) 0.277(11) -0.105(6) 0.093(7) -0.054(4)
C73 0.177(9) 0.233(11) 0.139(7) 0.131(8) -0.062(6) -0.109(8)
C88 0.137(6) 0.118(5) 0.103(5) 0.050(4) -0.067(4) -0.045(4)
C112 0.179(9) 0.095(6) 0.45(2) -0.137(9) -0.204(12) 0.045(5)
C62 0.160(9) 0.138(9) 0.331(18) -0.113(11) 0.123(11) -0.085(7)
C74 0.339(16) 0.150(8) 0.058(5) 0.013(5) -0.050(7) 0.012(9)
C111 0.419(19) 0.072(4) 0.145(8) -0.005(5) 0.062(10) -0.122(8)
C61 0.225(10) 0.035(3) 0.243(12) -0.021(5) 0.165(10) -0.018(4)
C70 0.049(2) 0.046(2) 0.061(3) 0.016(2) -0.002(2) -0.0091(17)
C95 0.054(2) 0.039(2) 0.065(3) -0.006(2) -0.021(2) 0.0114(18)
C107 0.0346(17) 0.0280(17) 0.053(2) 0.0066(16) -0.0019(16) -0.0012(14)
C96 0.083(3) 0.039(2) 0.077(3) -0.009(2) -0.032(3) 0.005(2)
C63 0.052(2) 0.036(2) 0.079(3) 0.014(2) 0.014(2) 0.0010(18)
C87 0.044(2) 0.051(2) 0.076(3) 0.031(2) 0.002(2) 0.0028(18)
C79 0.0333(17) 0.0283(17) 0.046(2) 0.0036(16) -0.0008(16) -0.0067(13)
C101 0.0344(17) 0.042(2) 0.051(2) 0.0050(18) -0.0080(17) 0.0027(15)
C102 0.0346(17) 0.0330(18) 0.047(2) 0.0050(16) -0.0067(16) 0.0039(14)
C80 0.049(2) 0.054(3) 0.065(3) -0.014(2) 0.007(2) -0.0093(19)
C85 0.040(2) 0.036(2) 0.052(3) 0.0085(18) 0.0033(17) -0.0010(15)
O4 0.0682(19) 0.0390(15) 0.093(3) 0.0155(16) 0.0270(18) 0.0163(14)
N2 0.068(2) 0.0292(17) 0.104(3) 0.0240(19) 0.036(2) 0.0084(15)
O3 0.0670(18) 0.0389(15) 0.102(3) 0.0182(16) 0.039(2) 0.0016(13)
C86 0.038(2) 0.0313(19) 0.075(3) 0.015(2) 0.0028(19) -0.0017(16)
C69 0.0365(18) 0.0379(19) 0.051(2) 0.0114(18) 0.0033(17) -0.0075(14)
C108 0.0412(19) 0.0306(19) 0.051(2) 0.0073(17) -0.0007(17) 0.0018(15)
C109 0.0336(18) 0.0381(19) 0.061(3) 0.0105(18) -0.0011(18) -0.0010(15)
C105 0.0340(17) 0.047(2) 0.053(2) 0.0096(19) 0.0026(17) 0.0033(16)
C110 0.047(2) 0.0330(19) 0.084(3) 0.001(2) 0.011(2) -0.0038(17)
C84 0.0351(17) 0.0261(17) 0.053(2) 0.0071(17) 0.0020(16) -0.0046(13)
C82 0.0352(18) 0.0326(19) 0.067(3) -0.0005(19) 0.0014(18) -0.0023(14)
C54 0.049(2) 0.0306(19) 0.081(3) 0.002(2) -0.010(2) -0.0093(16)
C129 0.130(6) 0.102(5) 0.264(12) 0.120(7) 0.095(7) 0.072(5)
C131 0.093(5) 0.120(6) 0.322(14) 0.132(8) -0.081(7) -0.022(4)
C130 0.363(17) 0.054(4) 0.154(8) -0.004(4) 0.008(9) 0.084(7)
C55A 0.067(8) 0.110(16) 0.51(6) 0.17(3) -0.121(19) -0.035(9)
C57A 0.25(3) 0.095(13) 0.099(11) -0.039(10) 0.022(16) -0.124(17)
C56A 0.19(2) 0.060(8) 0.133(14) 0.027(9) 0.107(15) -0.005(10)
C55B 0.28(3) 0.079(11) 0.076(8) 0.040(8) -0.067(12) -0.118(16)
C57B 0.24(2) 0.015(4) 0.124(13) -0.002(6) 0.034(17) -0.002(9)
C56B 0.054(7) 0.082(12) 0.28(3) 0.095(15) 0.024(12) -0.012(7)

loop_
_atom_type_symbol
_atom_type_description
_atom_type_scat_dispersion_real
_atom_type_scat_dispersion_imag
_atom_type_scat_source
C C 0.0033 0.0016 'International Tables Vol C Tables 4.2.6.8 and 6.1.1.4'
N N 0.0061 0.0033 'International Tables Vol C Tables 4.2.6.8 and 6.1.1.4'
O O 0.0106 0.0060 'International Tables Vol C Tables 4.2.6.8 and 6.1.1.4'
H H 0.0000 0.0000 'International Tables Vol C Tables 4.2.6.8 and 6.1.1.4'

loop_
_geom_angle_atom_site_label_1
_geom_angle_atom_site_label_2
_geom_angle_atom_site_label_3
_geom_angle
C166 C163 C162 121.8(4)
C166 C163 H163 119.1
C162 C163 H163 119.1
C155 C152 C153 109.8(8)
C155 C152 C154 108.4(7)
C153 C152 C154 105.3(8)
C155 C152 C151 112.3(4)
C153 C152 C151 109.7(4)
C154 C152 C151 111.1(6)
C121 C147 C148 116.8(4)
C121 C147 C164 125.2(3)
C148 C147 C164 117.7(3)
C126 C125 C134 118.7(3)
C126 C125 C124 122.1(4)
C134 C125 C124 118.9(3)
C125 C126 C127 122.4(4)
C125 C126 H126 118.8
C127 C126 H126 118.8
C123 C124 C148 120.0(3)
C123 C124 C125 117.7(3)
C148 C124 C125 121.8(3)
C137 C136 C133 121.1(4)
C137 C136 H136 119.4
C133 C136 H136 119.4
C132 C133 C134 120.1(4)
C132 C133 C136 121.4(4)
C134 C133 C136 118.6(3)
C143 C146 H14A 109.5
C143 C146 H14B 109.5
H14A C146 H14B 109.5
C143 C146 H14C 109.5
H14A C146 H14C 109.5
H14B C146 H14C 109.5
O5 C120 N3 123.7(4)
O5 C120 C122 129.3(4)
N3 C120 C122 106.9(3)
C140 C135 C138 119.0(3)
C140 C135 C134 121.0(4)
C138 C135 C134 120.0(3)
C149 C150 C151 122.0(4)
C149 C150 H150 119.0
C151 C150 H150 119.0
C152 C153 H15A 109.5
C152 C153 H15B 109.5
H15A C153 H15B 109.5
C152 C153 H15C 109.5
H15A C153 H15C 109.5
H15B C153 H15C 109.5
C150 C149 C158 119.8(3)
C150 C149 C148 122.6(4)
C158 C149 C148 117.5(4)
C122 C121 C147 121.2(3)
C122 C121 C119 107.3(3)
C147 C121 C119 131.0(4)
C125 C134 C133 119.3(3)
C125 C134 C135 120.4(3)
C133 C134 C135 120.3(4)
C167 C168 H16A 109.5
C167 C168 H16B 109.5
H16A C168 H16B 109.5
C167 C168 H16C 109.5
H16A C168 H16C 109.5
H16B C168 H16C 109.5
C161 C160 C157 121.6(4)
C161 C160 H160 119.2
C157 C160 H160 119.2
C159 C158 C149 120.9(3)
C159 C158 C157 120.6(4)
C149 C158 C157 118.4(4)
N3 C116 C115 109.4(5)
N3 C116 C117 109.9(4)
C115 C116 C117 117.9(5)
N3 C116 H116 106.3
C115 C116 H116 106.3
C117 C116 H116 106.3
C156 C157 C158 119.2(4)
C156 C157 C160 123.0(4)
C158 C157 C160 117.8(4)
C164 C165 C166 122.5(4)
C164 C165 H165 118.8
C166 C165 H165 118.8
C160 C161 C162 121.8(4)
C160 C161 H161 119.1
C162 C161 H161 119.1
C115 C114 H11A 109.5
C115 C114 H11B 109.5
H11A C114 H11B 109.5
C115 C114 H11C 109.5
H11A C114 H11C 109.5
H11B C114 H11C 109.5
C165 C164 C159 118.9(4)
C165 C164 C147 122.1(3)
C159 C164 C147 118.3(3)
C114 C115 C116 114.1(5)
C114 C115 H11D 108.7
C116 C115 H11D 108.7
C114 C115 H11E 108.7
C116 C115 H11E 108.7
H11D C115 H11E 107.6
C167 C170 H17A 109.5
C167 C170 H17B 109.5
H17A C170 H17B 109.5
C167 C170 H17C 109.5
H17A C170 H17C 109.5
H17B C170 H17C 109.5
C152 C154 H15D 109.5
C152 C154 H15E 109.5
H15D C154 H15E 109.5
C152 C154 H15F 109.5
H15D C154 H15F 109.5
H15E C154 H15F 109.5
C163 C166 C165 118.3(4)
C163 C166 C167 122.7(4)
C165 C166 C167 118.9(4)
C157 C156 C151 123.4(4)
C157 C156 H156 118.3
C151 C156 H156 118.3
C143 C144 H14D 109.5
C143 C144 H14E 109.5
H14D C144 H14E 109.5
C143 C144 H14F 109.5
H14D C144 H14F 109.5
H14E C144 H14F 109.5
C136 C137 C138 121.9(4)
C136 C137 H137 119.1
C138 C137 H137 119.1
C123 C122 C121 122.8(3)
C123 C122 C120 130.9(4)
C121 C122 C120 105.5(3)
C142 C141 C140 122.7(4)
C142 C141 H141 118.7
C140 C141 H141 118.7
C142 C139 C138 121.6(4)
C142 C139 H139 119.2
C138 C139 H139 119.2
C156 C151 C150 116.7(4)
C156 C151 C152 123.4(4)
C150 C151 C152 119.9(4)
C145 C143 C146 108.7(5)
C145 C143 C142 110.0(4)
C146 C143 C142 112.1(5)
C145 C143 C144 109.9(5)
C146 C143 C144 107.7(5)
C142 C143 C144 108.3(4)
C132 C127 C126 117.7(3)
C132 C127 C128 121.4(4)
C126 C127 C128 120.8(4)
C141 C140 C135 118.5(4)
C141 C140 C123 122.6(4)
C135 C140 C123 118.7(3)
C163 C162 C159 119.0(4)
C163 C162 C161 122.9(4)
C159 C162 C161 118.0(4)
C164 C159 C158 121.2(4)
C164 C159 C162 119.1(4)
C158 C159 C162 119.7(3)
C139 C138 C135 119.8(4)
C139 C138 C137 122.5(4)
C135 C138 C137 117.7(4)
C139 C142 C141 117.9(4)
C139 C142 C143 123.5(4)
C141 C142 C143 118.5(4)
C169 C167 C168 113.4(6)
C169 C167 C166 114.0(5)
C168 C167 C166 109.6(5)
C169 C167 C170 103.4(6)
C168 C167 C170 107.2(7)
C166 C167 C170 108.8(4)
C167 C169 H16D 109.5
C167 C169 H16E 109.5
H16D C169 H16E 109.5
C167 C169 H16F 109.5
H16D C169 H16F 109.5
H16E C169 H16F 109.5
O6 C119 N3 123.4(4)
O6 C119 C121 129.8(4)
N3 C119 C121 106.6(4)
C143 C145 H14G 109.5
C143 C145 H14H 109.5
H14G C145 H14H 109.5
C143 C145 H14I 109.5
H14G C145 H14I 109.5
H14H C145 H14I 109.5
C127 C132 C133 121.4(4)
C127 C132 H132 119.3
C133 C132 H132 119.3
C119 N3 C120 111.2(3)
C119 N3 C116 122.7(4)
C120 N3 C116 125.7(4)
C118 C117 C116 117.6(5)
C118 C117 H11F 107.9
C116 C117 H11F 107.9
C118 C117 H11G 107.9
C116 C117 H11G 107.9
H11F C117 H11G 107.2
C131 C128 C129 109.2(7)
C131 C128 C130 109.0(7)
C129 C128 C130 106.9(6)
C131 C128 C127 109.5(4)
C129 C128 C127 112.2(4)
C130 C128 C127 110.0(5)
C147 C148 C124 119.0(3)
C147 C148 C149 118.7(3)
C124 C148 C149 122.3(3)
C122 C123 C124 115.9(4)
C122 C123 C140 125.6(3)
C124 C123 C140 118.5(3)
C152 C155 H15G 109.5
C152 C155 H15H 109.5
H15G C155 H15H 109.5
C152 C155 H15I 109.5
H15G C155 H15I 109.5
H15H C155 H15I 109.5
C117 C118 H11H 109.5
C117 C118 H11I 109.5
H11H C118 H11I 109.5
C117 C118 H11J 109.5
H11H C118 H11J 109.5
H11I C118 H11J 109.5
C21 C24 C25 122.9(4)
C21 C24 H24 118.6
C25 C24 H24 118.6
C27 C26 C28 108.3(5)
C27 C26 C29 107.6(5)
C28 C26 C29 107.9(5)
C27 C26 C25 109.1(4)
C28 C26 C25 113.0(3)
C29 C26 C25 110.8(4)
C31 C30 C25 122.2(4)
C31 C30 H30 118.9
C25 C30 H30 118.9
C41 C39 C40 109.2(5)
C41 C39 C42 109.6(5)
C40 C39 C42 108.5(5)
C41 C39 C38 110.0(4)
C40 C39 C38 108.3(4)
C42 C39 C38 111.3(4)
C8 C33 C34 122.1(3)
C8 C33 C7 107.4(3)
C34 C33 C7 129.5(4)
C53 C47 C48 119.5(3)
C53 C47 C46 122.8(3)
C48 C47 C46 117.7(3)
C9 C32 C35 119.3(3)
C9 C32 C31 118.4(3)
C35 C32 C31 122.3(3)
O2 C7 N1 125.0(4)
O2 C7 C33 129.2(4)
N1 C7 C33 105.8(3)
C39 C41 H41A 109.5
C39 C41 H41B 109.5
H41A C41 H41B 109.5
C39 C41 H41C 109.5
H41A C41 H41C 109.5
H41B C41 H41C 109.5
C24 C21 C23 119.2(4)
C24 C21 C20 122.9(4)
C23 C21 C20 117.9(4)
C43 C44 C49 119.5(4)
C43 C44 C45 122.3(4)
C49 C44 C45 118.2(3)
C37 C36 C49 118.4(4)
C37 C36 C34 122.9(3)
C49 C36 C34 118.6(3)
C10 C11 C12 122.5(4)
C10 C11 H11 118.7
C12 C11 H11 118.7
C33 C8 C9 122.5(3)
C33 C8 C6 106.7(3)
C9 C8 C6 130.3(3)
C21 C23 C31 119.4(4)
C21 C23 C22 120.3(4)
C31 C23 C22 120.3(3)
C46 C45 C44 121.3(4)
C46 C45 H45 119.3
C44 C45 H45 119.3
C19 C20 C21 122.3(4)
C19 C20 H20 118.9
C21 C20 H20 118.9
C45 C46 C47 122.1(4)
C45 C46 H46 119.0
C47 C46 H46 119.0
C39 C40 H40A 109.5
C39 C40 H40B 109.5
H40A C40 H40B 109.5
C39 C40 H40C 109.5
H40A C40 H40C 109.5
H40B C40 H40C 109.5
C43 C38 C37 117.6(4)
C43 C38 C39 123.5(4)
C37 C38 C39 118.8(4)
C52 C53 C47 121.8(3)
C52 C53 H53 119.1
C47 C53 H53 119.1
C17 C18 C22 120.0(4)
C17 C18 C19 121.9(4)
C22 C18 C19 118.1(4)
C13 C15 H15J 109.5
C13 C15 H15K 109.5
H15J C15 H15K 109.5
C13 C15 H15L 109.5
H15J C15 H15L 109.5
H15K C15 H15L 109.5
N1 C3 C4 110.9(5)
N1 C3 C2 110.9(5)
C4 C3 C2 115.3(6)
N1 C3 H3 106.4
C4 C3 H3 106.4
C2 C3 H3 106.4
C3 C4 C5 112.1(6)
C3 C4 H4A 109.2
C5 C4 H4A 109.2
C3 C4 H4B 109.2
C5 C4 H4B 109.2
H4A C4 H4B 107.9
C32 C9 C8 115.9(3)
C32 C9 C10 118.0(3)
C8 C9 C10 125.4(3)
C18 C22 C23 120.3(3)
C18 C22 C10 118.8(4)
C23 C22 C10 120.9(3)
C36 C37 C38 122.6(4)
C36 C37 H37 118.7
C38 C37 H37 118.7
C39 C42 H42A 109.5
C39 C42 H42B 109.5
H42A C42 H42B 109.5
C39 C42 H42C 109.5
H42A C42 H42C 109.5
H42B C42 H42C 109.5
C17 C12 C11 118.4(4)
C17 C12 C13 122.7(5)
C11 C12 C13 118.9(4)
C13 C14 H14J 109.5
C13 C14 H14K 109.5
H14J C14 H14K 109.5
C13 C14 H14L 109.5
H14J C14 H14L 109.5
H14K C14 H14L 109.5
C38 C43 C44 121.8(4)
C38 C43 H43 119.1
C44 C43 H43 119.1
O1 C6 N1 123.6(4)
O1 C6 C8 129.8(4)
N1 C6 C8 106.3(3)
C1 C2 C3 115.1(6)
C1 C2 H2A 108.5
C3 C2 H2A 108.5
C1 C2 H2B 108.5
C3 C2 H2B 108.5
H2A C2 H2B 107.5
C12 C17 C18 121.5(4)
C12 C17 H17 119.2
C18 C17 H17 119.2
C26 C27 H27A 109.5
C26 C27 H27B 109.5
H27A C27 H27B 109.5
C26 C27 H27C 109.5
H27A C27 H27C 109.5
H27B C27 H27C 109.5
C26 C29 H29A 109.5
C26 C29 H29B 109.5
H29A C29 H29B 109.5
C26 C29 H29C 109.5
H29A C29 H29C 109.5
H29B C29 H29C 109.5
C4 C5 H5A 109.5
C4 C5 H5B 109.5
H5A C5 H5B 109.5
C4 C5 H5C 109.5
H5A C5 H5C 109.5
H5B C5 H5C 109.5
C15 C13 C14 112.1(9)
C15 C13 C16 107.3(7)
C14 C13 C16 106.5(7)
C15 C13 C12 107.7(5)
C14 C13 C12 109.6(5)
C16 C13 C12 113.7(5)
C26 C28 H28A 109.5
C26 C28 H28B 109.5
H28A C28 H28B 109.5
C26 C28 H28C 109.5
H28A C28 H28C 109.5
H28B C28 H28C 109.5
C2 C1 H1A 109.5
C2 C1 H1B 109.5
H1A C1 H1B 109.5
C2 C1 H1C 109.5
H1A C1 H1C 109.5
H1B C1 H1C 109.5
C13 C16 H16G 109.5
C13 C16 H16H 109.5
H16G C16 H16H 109.5
C13 C16 H16I 109.5
H16G C16 H16I 109.5
H16H C16 H16I 109.5
C50 C51 C52 122.1(4)
C50 C51 H51 118.9
C52 C51 H51 118.9
C50 C48 C47 119.1(3)
C50 C48 C49 121.0(3)
C47 C48 C49 119.9(3)
C44 C49 C36 119.5(3)
C44 C49 C48 120.4(3)
C36 C49 C48 120.0(3)
C35 C34 C33 115.1(4)
C35 C34 C36 119.4(3)
C33 C34 C36 125.4(3)
C51 C50 C48 118.4(3)
C51 C50 C35 122.0(3)
C48 C50 C35 118.9(3)
C30 C31 C23 118.9(3)
C30 C31 C32 122.5(3)
C23 C31 C32 118.5(3)
C20 C19 C18 120.7(4)
C20 C19 H19 119.6
C18 C19 H19 119.6
C7 N1 C6 111.5(3)
C7 N1 C3 124.6(4)
C6 N1 C3 123.4(4)
C30 C25 C24 117.1(4)
C30 C25 C26 120.1(4)
C24 C25 C26 122.8(3)
C34 C35 C32 120.8(3)
C34 C35 C50 117.2(3)
C32 C35 C50 121.6(3)
C53 C52 C51 118.5(3)
C53 C52 C54 122.4(3)
C51 C52 C54 119.0(4)
C11 C10 C22 118.4(4)
C11 C10 C9 123.2(3)
C22 C10 C9 118.1(3)
C76 C71 C70 117.4(4)
C76 C71 C72 125.2(5)
C70 C71 C72 117.4(4)
N2 C60 C59 110.2(6)
N2 C60 C61 110.9(6)
C59 C60 C61 113.9(6)
N2 C60 H60 107.2
C59 C60 H60 107.2
C61 C60 H60 107.2
C77 C78 C79 120.3(3)
C77 C78 C69 119.5(4)
C79 C78 C69 120.2(3)
C100 C171 C101 118.9(4)
C100 C171 C103 122.8(4)
C101 C171 C103 118.3(4)
C76 C77 C78 119.4(4)
C76 C77 C80 122.6(4)
C78 C77 C80 118.0(4)
C87 C89 H89A 109.5
C87 C89 H89B 109.5
H89A C89 H89B 109.5
C87 C89 H89C 109.5
H89A C89 H89C 109.5
H89B C89 H89C 109.5
C94 C93 C101 118.4(4)
C94 C93 C91 122.7(4)
C101 C93 C91 118.5(3)
C109 C106 C105 122.4(3)
C109 C106 H106 118.8
C105 C106 H106 118.8
C92 C68 C67 120.6(3)
C92 C68 C84 122.5(3)
C67 C68 C84 116.9(3)
C58 C59 C60 112.3(7)
C58 C59 H59A 109.2
C60 C59 H59A 109.2
C58 C59 H59B 109.2
C60 C59 H59B 109.2
H59A C59 H59B 107.9
C65 C91 C92 115.6(4)
C65 C91 C93 125.8(3)
C92 C91 C93 118.6(3)
C86 C83 C82 122.5(4)
C86 C83 H83 118.7
C82 C83 H83 118.7
C71 C76 C77 123.0(4)
C71 C76 H76 118.5
C77 C76 H76 118.5
C68 C92 C91 119.7(3)
C68 C92 C107 122.3(3)
C91 C92 C107 117.5(3)
C65 C66 C67 122.4(3)
C65 C66 C64 107.8(3)
C67 C66 C64 129.4(4)
C80 C81 C82 122.4(4)
C80 C81 H81 118.8
C82 C81 H81 118.8
C93 C94 C95 122.4(4)
C93 C94 H94 118.8
C95 C94 H94 118.8
C103 C104 C105 121.7(4)
C103 C104 H104 119.2
C105 C104 H104 119.2
C66 C65 C91 122.8(3)
C66 C65 C63 107.0(3)
C91 C65 C63 129.4(4)
C66 C67 C68 114.4(3)
C66 C67 C69 126.4(3)
C68 C67 C69 118.5(3)
C59 C58 H58A 109.5
C59 C58 H58B 109.5
H58A C58 H58B 109.5
C59 C58 H58C 109.5
H58A C58 H58C 109.5
H58B C58 H58C 109.5
C87 C90 H90A 109.5
C87 C90 H90B 109.5
H90A C90 H90B 109.5
C87 C90 H90C 109.5
H90A C90 H90C 109.5
H90B C90 H90C 109.5
C95 C100 C171 122.0(4)
C95 C100 H100 119.0
C171 C100 H100 119.0
C104 C103 C171 121.1(4)
C104 C103 H103 119.4
C171 C103 H103 119.4
C96 C97 H97A 109.5
C96 C97 H97B 109.5
H97A C97 H97B 109.5
C96 C97 H97C 109.5
H97A C97 H97C 109.5
H97B C97 H97C 109.5
C96 C99 H99A 109.5
C96 C99 H99B 109.5
H99A C99 H99B 109.5
C96 C99 H99C 109.5
H99A C99 H99C 109.5
H99B C99 H99C 109.5
O3 C64 N2 124.1(4)
O3 C64 C66 130.6(4)
N2 C64 C66 105.1(4)
C72 C75 H75A 109.5
C72 C75 H75B 109.5
H75A C75 H75B 109.5
C72 C75 H75C 109.5
H75A C75 H75C 109.5
H75B C75 H75C 109.5
C96 C98 H98A 109.5
C96 C98 H98B 109.5
H98A C98 H98B 109.5
C96 C98 H98C 109.5
H98A C98 H98C 109.5
H98B C98 H98C 109.5
C73 C72 C74 112.4(7)
C73 C72 C71 109.8(5)
C74 C72 C71 112.8(5)
C73 C72 C75 108.8(7)
C74 C72 C75 104.8(6)
C71 C72 C75 107.9(5)
C110 C113 H11K 109.5
C110 C113 H11L 109.5
H11K C113 H11L 109.5
C110 C113 H11M 109.5
H11K C113 H11M 109.5
H11L C113 H11M 109.5
C72 C73 H73A 109.5
C72 C73 H73B 109.5
H73A C73 H73B 109.5
C72 C73 H73C 109.5
H73A C73 H73C 109.5
H73B C73 H73C 109.5
C87 C88 H88A 109.5
C87 C88 H88B 109.5
H88A C88 H88B 109.5
C87 C88 H88C 109.5
H88A C88 H88C 109.5
H88B C88 H88C 109.5
C110 C112 H11N 109.5
C110 C112 H11O 109.5
H11N C112 H11O 109.5
C110 C112 H11P 109.5
H11N C112 H11P 109.5
H11O C112 H11P 109.5
C61 C62 H62A 109.5
C61 C62 H62B 109.5
H62A C62 H62B 109.5
C61 C62 H62C 109.5
H62A C62 H62C 109.5
H62B C62 H62C 109.5
C72 C74 H74A 109.5
C72 C74 H74B 109.5
H74A C74 H74B 109.5
C72 C74 H74C 109.5
H74A C74 H74C 109.5
H74B C74 H74C 109.5
C110 C111 H11Q 109.5
C110 C111 H11R 109.5
H11Q C111 H11R 109.5
C110 C111 H11S 109.5
H11Q C111 H11S 109.5
H11R C111 H11S 109.5
C62 C61 C60 114.4(6)
C62 C61 H61A 108.7
C60 C61 H61A 108.7
C62 C61 H61B 108.7
C60 C61 H61B 108.7
H61A C61 H61B 107.6
C69 C70 C71 122.8(4)
C69 C70 H70 118.6
C71 C70 H70 118.6
C100 C95 C94 118.1(4)
C100 C95 C96 124.0(4)
C94 C95 C96 117.8(4)
C108 C107 C102 118.2(3)
C108 C107 C92 122.2(4)
C102 C107 C92 119.1(3)
C97 C96 C99 109.3(5)
C97 C96 C95 109.3(4)
C99 C96 C95 110.1(4)
C97 C96 C98 109.6(5)
C99 C96 C98 108.5(4)
C95 C96 C98 110.0(5)
O4 C63 N2 125.0(4)
O4 C63 C65 129.3(4)
N2 C63 C65 105.5(4)
C90 C87 C88 110.3(6)
C90 C87 C86 111.1(4)
C88 C87 C86 109.2(4)
C90 C87 C89 108.3(5)
C88 C87 C89 105.1(5)
C86 C87 C89 112.7(5)
C84 C79 C82 119.3(3)
C84 C79 C78 120.9(3)
C82 C79 C78 119.8(4)
C171 C101 C102 119.9(4)
C171 C101 C93 119.3(3)
C102 C101 C93 120.7(4)
C105 C102 C101 120.2(4)
C105 C102 C107 119.5(3)
C101 C102 C107 120.3(3)
C81 C80 C77 120.9(4)
C81 C80 H80 119.5
C77 C80 H80 119.5
C84 C85 C86 121.9(4)
C84 C85 H85 119.0
C86 C85 H85 119.0
C63 N2 C64 112.5(3)
C63 N2 C60 125.0(4)
C64 N2 C60 122.5(4)
C83 C86 C85 118.1(4)
C83 C86 C87 122.2(4)
C85 C86 C87 119.7(4)
C70 C69 C78 117.7(4)
C70 C69 C67 123.1(3)
C78 C69 C67 118.7(3)
C107 C108 C109 123.0(4)
C107 C108 H108 118.5
C109 C108 H108 118.5
C106 C109 C108 117.3(3)
C106 C109 C110 122.3(3)
C108 C109 C110 120.3(4)
C106 C105 C104 122.4(4)
C106 C105 C102 119.2(4)
C104 C105 C102 118.4(4)
C112 C110 C113 109.8(7)
C112 C110 C111 106.7(8)
C113 C110 C111 106.9(6)
C112 C110 C109 109.3(4)
C113 C110 C109 113.2(4)
C111 C110 C109 110.7(5)
C85 C84 C79 119.1(3)
C85 C84 C68 122.0(4)
C79 C84 C68 118.8(3)
C83 C82 C79 118.4(4)
C83 C82 C81 123.5(3)
C79 C82 C81 118.1(4)
C55B C54 C57A 128.0(12)
C57A C54 C55A 113.4(14)
C55B C54 C56B 117.5(13)
C57A C54 C56B 63.7(12)
C55A C54 C56B 131.1(13)
C55B C54 C56A 79.8(13)
C57A C54 C56A 106.2(12)
C55A C54 C56A 100.8(16)
C56B C54 C56A 45.3(10)
C55B C54 C52 114.2(7)
C57A C54 C52 113.0(8)
C55A C54 C52 115.1(8)
C56B C54 C52 109.1(6)
C56A C54 C52 106.9(6)
C55B C54 C57B 100.9(13)
C57A C54 C57B 45.5(10)
C55A C54 C57B 79.0(16)
C56B C54 C57B 108.5(12)
C56A C54 C57B 144.1(9)
C52 C54 C57B 105.4(7)
C128 C129 H12A 109.5
C128 C129 H12B 109.5
H12A C129 H12B 109.5
C128 C129 H12C 109.5
H12A C129 H12C 109.5
H12B C129 H12C 109.5
C128 C131 H13A 109.5
C128 C131 H13B 109.5
H13A C131 H13B 109.5
C128 C131 H13C 109.5
H13A C131 H13C 109.5
H13B C131 H13C 109.5
C128 C130 H13D 109.5
C128 C130 H13E 109.5
H13D C130 H13E 109.5
C128 C130 H13F 109.5
H13D C130 H13F 109.5
H13E C130 H13F 109.5
C54 C55A H55A 109.5
C54 C55A H55B 109.5
H55A C55A H55B 109.5
C54 C55A H55C 109.5
H55A C55A H55C 109.5
H55B C55A H55C 109.5
C54 C57A H57A 109.5
C54 C57A H57B 109.5
H57A C57A H57B 109.5
C54 C57A H57C 109.5
H57A C57A H57C 109.5
H57B C57A H57C 109.5
C54 C56A H56A 109.5
C54 C56A H56B 109.5
H56A C56A H56B 109.5
C54 C56A H56C 109.5
H56A C56A H56C 109.5
H56B C56A H56C 109.5
C54 C55B H55D 109.5
C54 C55B H55E 109.5
H55D C55B H55E 109.5
C54 C55B H55F 109.5
H55D C55B H55F 109.5
H55E C55B H55F 109.5
C54 C57B H57D 109.5
C54 C57B H57E 109.5
H57D C57B H57E 109.5
C54 C57B H57F 109.5
H57D C57B H57F 109.5
H57E C57B H57F 109.5
C54 C56B H56D 109.5
C54 C56B H56E 109.5
H56D C56B H56E 109.5
C54 C56B H56F 109.5
H56D C56B H56F 109.5
H56E C56B H56F 109.5

loop_
_geom_bond_atom_site_label_1
_geom_bond_atom_site_label_2
_geom_bond_distance
C163 C166 1.367(7)
C163 C162 1.403(7)
C163 H163 0.9300
C152 C155 1.448(8)
C152 C153 1.461(9)
C152 C154 1.500(9)
C152 C151 1.531(7)
C147 C121 1.403(5)
C147 C148 1.415(5)
C147 C164 1.476(6)
C125 C126 1.395(5)
C125 C134 1.402(5)
C125 C124 1.488(5)
C126 C127 1.398(5)
C126 H126 0.9300
C124 C123 1.417(5)
C124 C148 1.436(5)
C136 C137 1.359(6)
C136 C133 1.424(6)
C136 H136 0.9300
C133 C132 1.391(5)
C133 C134 1.409(5)
C146 C143 1.521(8)
C146 H14A 0.9600
C146 H14B 0.9600
C146 H14C 0.9600
C120 O5 1.222(5)
C120 N3 1.391(5)
C120 C122 1.500(5)
C135 C140 1.412(5)
C135 C138 1.419(6)
C135 C134 1.430(5)
C150 C149 1.388(6)
C150 C151 1.414(6)
C150 H150 0.9300
C153 H15A 0.9600
C153 H15B 0.9600
C153 H15C 0.9600
C149 C158 1.418(6)
C149 C148 1.463(5)
C121 C122 1.401(6)
C121 C119 1.498(5)
C168 C167 1.485(9)
C168 H16A 0.9600
C168 H16B 0.9600
C168 H16C 0.9600
C160 C161 1.335(7)
C160 C157 1.433(7)
C160 H160 0.9300
C158 C159 1.413(6)
C158 C157 1.419(5)
C116 N3 1.493(5)
C116 C115 1.495(9)
C116 C117 1.556(9)
C116 H116 0.9800
C157 C156 1.384(6)
C165 C164 1.386(6)
C165 C166 1.390(6)
C165 H165 0.9300
C161 C162 1.436(6)
C161 H161 0.9300
C114 C115 1.491(11)
C114 H11A 0.9600
C114 H11B 0.9600
C114 H11C 0.9600
C164 C159 1.404(5)
C115 H11D 0.9700
C115 H11E 0.9700
C170 C167 1.582(9)
C170 H17A 0.9600
C170 H17B 0.9600
C170 H17C 0.9600
C154 H15D 0.9600
C154 H15E 0.9600
C154 H15F 0.9600
C166 C167 1.527(7)
C156 C151 1.390(7)
C156 H156 0.9300
C144 C143 1.541(8)
C144 H14D 0.9600
C144 H14E 0.9600
C144 H14F 0.9600
C137 C138 1.436(6)
C137 H137 0.9300
C122 C123 1.400(5)
C141 C142 1.392(6)
C141 C140 1.396(5)
C141 H141 0.9300
C139 C142 1.391(6)
C139 C138 1.391(5)
C139 H139 0.9300
C143 C145 1.508(8)
C143 C142 1.535(6)
C127 C132 1.387(6)
C127 C128 1.532(5)
C140 C123 1.462(6)
C162 C159 1.418(6)
O6 C119 1.214(5)
C167 C169 1.482(9)
C169 H16D 0.9600
C169 H16E 0.9600
C169 H16F 0.9600
C119 N3 1.375(5)
C145 H14G 0.9600
C145 H14H 0.9600
C145 H14I 0.9600
C132 H132 0.9300
C117 C118 1.478(10)
C117 H11F 0.9700
C117 H11G 0.9700
C128 C131 1.494(8)
C128 C129 1.503(8)
C128 C130 1.512(9)
C155 H15G 0.9600
C155 H15H 0.9600
C155 H15I 0.9600
C118 H11H 0.9600
C118 H11I 0.9600
C118 H11J 0.9600
C24 C21 1.380(6)
C24 C25 1.400(6)
C24 H24 0.9300
C26 C27 1.497(7)
C26 C28 1.510(7)
C26 C29 1.527(7)
C26 C25 1.537(6)
C30 C31 1.398(5)
C30 C25 1.400(5)
C30 H30 0.9300
C39 C41 1.524(8)
C39 C40 1.534(8)
C39 C42 1.536(8)
C39 C38 1.537(5)
C33 C8 1.375(5)
C33 C34 1.429(5)
C33 C7 1.506(5)
C47 C53 1.394(5)
C47 C48 1.421(5)
C47 C46 1.434(6)
C32 C9 1.407(5)
C32 C35 1.435(5)
C32 C31 1.469(5)
C7 O2 1.210(5)
C7 N1 1.381(5)
C41 H41A 0.9600
C41 H41B 0.9600
C41 H41C 0.9600
C21 C23 1.413(5)
C21 C20 1.417(6)
C44 C43 1.392(5)
C44 C49 1.406(5)
C44 C45 1.438(5)
C36 C37 1.382(5)
C36 C49 1.413(5)
C36 C34 1.467(5)
C11 C10 1.377(6)
C11 C12 1.407(6)
C11 H11 0.9300
C8 C9 1.414(5)
C8 C6 1.505(5)
C23 C31 1.415(5)
C23 C22 1.416(5)
C45 C46 1.342(5)
C45 H45 0.9300
C20 C19 1.346(6)
C20 H20 0.9300
C46 H46 0.9300
C40 H40A 0.9600
C40 H40B 0.9600
C40 H40C 0.9600
C38 C43 1.379(6)
C38 C37 1.403(6)
C53 C52 1.373(6)
C53 H53 0.9300
C18 C17 1.401(6)
C18 C22 1.403(6)
C18 C19 1.443(6)
C15 C13 1.470(9)
C15 H15J 0.9600
C15 H15K 0.9600
C15 H15L 0.9600
C3 N1 1.486(5)
C3 C4 1.491(9)
C3 C2 1.567(10)
C3 H3 0.9800
C4 C5 1.578(12)
C4 H4A 0.9700
C4 H4B 0.9700
C9 C10 1.472(5)
C22 C10 1.431(5)
C37 H37 0.9300
C42 H42A 0.9600
C42 H42B 0.9600
C42 H42C 0.9600
C12 C17 1.361(7)
C12 C13 1.535(7)
C14 C13 1.492(11)
C14 H14J 0.9600
C14 H14K 0.9600
C14 H14L 0.9600
C43 H43 0.9300
C6 O1 1.207(5)
C6 N1 1.388(5)
C2 C1 1.495(11)
C2 H2A 0.9700
C2 H2B 0.9700
C17 H17 0.9300
C27 H27A 0.9600
C27 H27B 0.9600
C27 H27C 0.9600
C29 H29A 0.9600
C29 H29B 0.9600
C29 H29C 0.9600
C5 H5A 0.9600
C5 H5B 0.9600
C5 H5C 0.9600
C13 C16 1.494(9)
C28 H28A 0.9600
C28 H28B 0.9600
C28 H28C 0.9600
C1 H1A 0.9600
C1 H1B 0.9600
C1 H1C 0.9600
C16 H16G 0.9600
C16 H16H 0.9600
C16 H16I 0.9600
C51 C50 1.399(5)
C51 C52 1.400(5)
C51 H51 0.9300
C48 C50 1.415(5)
C48 C49 1.428(5)
C34 C35 1.407(5)
C50 C35 1.477(5)
C19 H19 0.9300
C52 C54 1.543(5)
C71 C76 1.363(7)
C71 C70 1.416(7)
C71 C72 1.527(7)
C60 N2 1.469(5)
C60 C59 1.515(13)
C60 C61 1.549(13)
C60 H60 0.9800
C78 C77 1.415(6)
C78 C79 1.419(5)
C78 C69 1.424(5)
C171 C100 1.406(6)
C171 C101 1.412(6)
C171 C103 1.436(6)
C77 C76 1.388(6)
C77 C80 1.427(6)
C89 C87 1.528(7)
C89 H89A 0.9600
C89 H89B 0.9600
C89 H89C 0.9600
C93 C94 1.388(5)
C93 C101 1.422(5)
C93 C91 1.465(6)
C106 C109 1.395(6)
C106 C105 1.401(5)
C106 H106 0.9300
C68 C92 1.415(5)
C68 C67 1.430(5)
C68 C84 1.470(5)
C59 C58 1.479(15)
C59 H59A 0.9700
C59 H59B 0.9700
C91 C65 1.408(6)
C91 C92 1.423(5)
C83 C86 1.366(6)
C83 C82 1.410(6)
C83 H83 0.9300
C76 H76 0.9300
C92 C107 1.472(5)
C66 C65 1.378(6)
C66 C67 1.422(5)
C66 C64 1.505(5)
C81 C80 1.349(6)
C81 C82 1.416(6)
C81 H81 0.9300
C94 C95 1.399(6)
C94 H94 0.9300
C104 C103 1.354(6)
C104 C105 1.416(6)
C104 H104 0.9300
C65 C63 1.506(5)
C67 C69 1.454(6)
C58 H58A 0.9600
C58 H58B 0.9600
C58 H58C 0.9600
C90 C87 1.483(7)
C90 H90A 0.9600
C90 H90B 0.9600
C90 H90C 0.9600
C100 C95 1.374(6)
C100 H100 0.9300
C103 H103 0.9300
C97 C96 1.527(7)
C97 H97A 0.9600
C97 H97B 0.9600
C97 H97C 0.9600
C99 C96 1.535(7)
C99 H99A 0.9600
C99 H99B 0.9600
C99 H99C 0.9600
C64 O3 1.198(5)
C64 N2 1.389(6)
C75 C72 1.554(9)
C75 H75A 0.9600
C75 H75B 0.9600
C75 H75C 0.9600
C98 C96 1.550(9)
C98 H98A 0.9600
C98 H98B 0.9600
C98 H98C 0.9600
C72 C73 1.464(9)
C72 C74 1.492(10)
C113 C110 1.473(8)
C113 H11K 0.9600
C113 H11L 0.9600
C113 H11M 0.9600
C73 H73A 0.9600
C73 H73B 0.9600
C73 H73C 0.9600
C88 C87 1.500(7)
C88 H88A 0.9600
C88 H88B 0.9600
C88 H88C 0.9600
C112 C110 1.447(9)
C112 H11N 0.9600
C112 H11O 0.9600
C112 H11P 0.9600
C62 C61 1.535(16)
C62 H62A 0.9600
C62 H62B 0.9600
C62 H62C 0.9600
C74 H74A 0.9600
C74 H74B 0.9600
C74 H74C 0.9600
C111 C110 1.501(9)
C111 H11Q 0.9600
C111 H11R 0.9600
C111 H11S 0.9600
C61 H61A 0.9700
C61 H61B 0.9700
C70 C69 1.394(6)
C70 H70 0.9300
C95 C96 1.543(6)
C107 C108 1.400(5)
C107 C102 1.426(5)
C63 O4 1.205(5)
C63 N2 1.385(6)
C87 C86 1.525(6)
C79 C84 1.408(5)
C79 C82 1.411(5)
C101 C102 1.420(5)
C102 C105 1.416(5)
C80 H80 0.9300
C85 C84 1.395(6)
C85 C86 1.395(5)
C85 H85 0.9300
C108 C109 1.401(5)
C108 H108 0.9300
C109 C110 1.519(5)
C54 C55B 1.454(16)
C54 C57A 1.454(15)
C54 C55A 1.467(19)
C54 C56B 1.486(14)
C54 C56A 1.520(15)
C54 C57B 1.581(15)
C129 H12A 0.9600
C129 H12B 0.9600
C129 H12C 0.9600
C131 H13A 0.9600
C131 H13B 0.9600
C131 H13C 0.9600
C130 H13D 0.9600
C130 H13E 0.9600
C130 H13F 0.9600
C55A H55A 0.9600
C55A H55B 0.9600
C55A H55C 0.9600
C57A H57A 0.9600
C57A H57B 0.9600
C57A H57C 0.9600
C56A H56A 0.9600
C56A H56B 0.9600
C56A H56C 0.9600
C55B H55D 0.9600
C55B H55E 0.9600
C55B H55F 0.9600
C57B H57D 0.9600
C57B H57E 0.9600
C57B H57F 0.9600
C56B H56D 0.9600
C56B H56E 0.9600
C56B H56F 0.9600
